data_7028778
loop_
_publ_author_name
'Zou, Hua-Hong'
'Wang, Rong'
'Chen, Zi-Lu'
'Liu, Dong-Cheng'
'Liang, Fu-Pei'

_publ_section_title
;
 Series of edge-sharing bi-triangle Ln4 clusters with a \m4-NO3(-) bridge:
 syntheses, structures, luminescence, and the SMM behavior of the Dy4
 analogue.
;
_journal_issue 6
_journal_name_full 'Dalton transactions (Cambridge, England : 2003)'
_journal_page_first 2581
_journal_page_last 2587
_journal_paper_doi 10.1039/c3dt52316k
_journal_volume 43
_journal_year 2014
_chemical_formula_sum 'C28 H44 N8 O28 Yb4'
_chemical_formula_weight 1632.87
_chemical_name_systematic
; 
 ? 
;
_space_group_IT_number 14
_symmetry_space_group_name_Hall '-P 2yn'
_symmetry_space_group_name_H-M 'P 1 21/n 1'
_atom_sites_solution_hydrogens geom
_atom_sites_solution_primary direct
_atom_sites_solution_secondary difmap
_audit_creation_method SHELXL-97
_cell_angle_alpha 90.00
_cell_angle_beta 92.0630(10)
_cell_angle_gamma 90.00
_cell_formula_units_Z 4
_cell_length_a 12.85690(10)
_cell_length_b 18.31870(10)
_cell_length_c 18.37290(10)
_cell_measurement_temperature 173(2)
_cell_volume 4324.41(5)
_computing_structure_refinement 'SHELXL-97 (Sheldrick, 1997)'
_computing_structure_solution 'SHELXS-97 (Sheldrick, 1990)'
_diffrn_ambient_temperature 173(2)
_diffrn_measured_fraction_theta_full 0.998
_diffrn_measured_fraction_theta_max 0.998
_diffrn_radiation_monochromator graphite
_diffrn_radiation_source 'fine-focus sealed tube'
_diffrn_radiation_type MoK\a
_diffrn_radiation_wavelength 0.71073
_diffrn_reflns_av_R_equivalents 0.0364
_diffrn_reflns_av_sigmaI/netI 0.0263
_diffrn_reflns_limit_h_max 15
_diffrn_reflns_limit_h_min -15
_diffrn_reflns_limit_k_max 21
_diffrn_reflns_limit_k_min -21
_diffrn_reflns_limit_l_max 21
_diffrn_reflns_limit_l_min -21
_diffrn_reflns_number 39952
_diffrn_reflns_theta_full 25.01
_diffrn_reflns_theta_max 25.01
_diffrn_reflns_theta_min 2.93
_exptl_absorpt_coefficient_mu 8.678
_exptl_absorpt_correction_T_max 0.2757
_exptl_absorpt_correction_T_min 0.1805
_exptl_crystal_density_diffrn 2.508
_exptl_crystal_density_method 'not measured'
_exptl_crystal_F_000 3088
_exptl_crystal_size_max 0.30
_exptl_crystal_size_mid 0.25
_exptl_crystal_size_min 0.20
_refine_diff_density_max 1.108
_refine_diff_density_min -1.854
_refine_diff_density_rms 0.143
_refine_ls_extinction_method none
_refine_ls_goodness_of_fit_ref 0.988
_refine_ls_hydrogen_treatment mixed
_refine_ls_matrix_type full
_refine_ls_number_parameters 625
_refine_ls_number_reflns 7608
_refine_ls_number_restraints 2
_refine_ls_restrained_S_all 0.989
_refine_ls_R_factor_all 0.0271
_refine_ls_R_factor_gt 0.0242
_refine_ls_shift/su_max 3.215
_refine_ls_shift/su_mean 0.248
_refine_ls_structure_factor_coef Fsqd
_refine_ls_weighting_details 'calc w=1/[\s^2^(Fo^2^)+(0.0295P)^2^+25.3240P] where P=(Fo^2^+2Fc^2^)/3'
_refine_ls_weighting_scheme calc
_refine_ls_wR_factor_gt 0.0601
_refine_ls_wR_factor_ref 0.0618
_reflns_number_gt 7033
_reflns_number_total 7608
_reflns_threshold_expression >2sigma(I)
_cod_data_source_file c3dt52316k.txt
_cod_data_source_block yb
_cod_database_code 7028778

loop_
_symmetry_equiv_pos_as_xyz
'x, y, z'
'-x+1/2, y+1/2, -z+1/2'
'-x, -y, -z'
'x-1/2, -y-1/2, z-1/2'

loop_
_atom_site_label
_atom_site_type_symbol
_atom_site_fract_x
_atom_site_fract_y
_atom_site_fract_z
_atom_site_U_iso_or_equiv
_atom_site_adp_type
_atom_site_occupancy
_atom_site_symmetry_multiplicity
_atom_site_calc_flag
_atom_site_refinement_flags
_atom_site_disorder_assembly
_atom_site_disorder_group
Yb1 Yb 0.301247(4) 0.454822(3) 0.634132(3) 0.01281(1) Uani 1 1 d . . .
Yb2 Yb 0.202267(4) 0.369203(3) 0.789365(3) 0.01450(1) Uani 1 1 d . . .
Yb3 Yb 0.269779(4) 0.289202(3) 0.539632(3) 0.01336(1) Uani 1 1 d . . .
Yb4 Yb 0.052163(4) 0.361059(3) 0.625944(3) 0.01383(1) Uani 1 1 d . . .
N1 N 0.23646(9) 0.31671(6) 0.38571(6) 0.0281(3) Uani 1 1 d . . .
N2 N -0.09765(9) 0.47731(6) 0.62123(6) 0.0294(3) Uani 1 1 d . . .
N3 N 0.26958(8) 0.56364(5) 0.52178(6) 0.0199(3) Uani 1 1 d . . .
N4 N 0.11053(10) 0.47148(6) 0.88397(7) 0.0342(4) Uani 1 1 d . . .
N5 N 0.27570(9) 0.26733(7) 0.69176(7) 0.0323(3) Uani 1 1 d . . .
O1 O 0.44061(6) 0.24116(5) 0.51995(5) 0.0220(2) Uani 1 1 d . . .
O2 O 0.27575(7) 0.25858(4) 0.75967(4) 0.0198(2) Uani 1 1 d . . .
O3 O 0.35361(6) 0.41948(4) 0.75058(4) 0.0185(2) Uani 1 1 d . . .
O4 O 0.39071(6) 0.36910(4) 0.57971(5) 0.0213(2) Uani 1 1 d . . .
O5 O 0.30008(7) 0.57136(5) 0.69483(5) 0.0236(2) Uani 1 1 d . . .
O6 O 0.23365(6) 0.32807(4) 0.66433(4) 0.0162(2) Uani 1 1 d . . .
O7 O 0.05807(6) 0.31676(5) 0.73753(4) 0.0211(2) Uani 1 1 d . . .
O8 O 0.10645(6) 0.25524(4) 0.57043(4) 0.0172(2) Uani 1 1 d . . .
O9 O 0.48153(6) 0.48740(5) 0.66701(5) 0.0207(2) Uani 1 1 d . . .
O10 O 0.18263(6) 0.39801(4) 0.55163(4) 0.0169(2) Uani 1 1 d . . .
H10 H 0.1644 0.4213 0.5131 0.020 Uiso 1 1 d R . .
O11 O -0.08006(6) 0.26062(4) 0.62417(5) 0.0210(2) Uani 1 1 d . . .
O12 O -0.10269(7) 0.42094(5) 0.66198(5) 0.0290(3) Uani 1 1 d . . .
O13 O 0.14978(6) 0.44769(4) 0.69618(4) 0.0171(2) Uani 1 1 d . . .
H13 H 0.1204 0.4871 0.7072 0.020 Uiso 1 1 d R . .
O14 O 0.19424(6) 0.55250(5) 0.56353(5) 0.0233(2) Uani 1 1 d . . .
O15 O 0.31298(6) 0.22194(4) 0.64630(4) 0.0191(2) Uani 1 1 d . . .
O16 O -0.02853(7) 0.35695(5) 0.50353(5) 0.0286(3) Uani 1 1 d . . .
H16A H -0.0801 0.3838 0.4931 0.33(3) Uiso 1 1 d R . .
H16B H 0.0011 0.3456 0.4645 0.122(9) Uiso 1 1 d R . .
O17 O 0.13106(7) 0.28743(5) 0.87467(5) 0.0229(2) Uani 1 1 d . . .
O18 O 0.35167(7) 0.52677(5) 0.53415(5) 0.0239(2) Uani 1 1 d . . .
O19 O 0.15960(7) 0.29719(5) 0.42570(5) 0.0308(3) Uani 1 1 d . . .
O22 O 0.32165(7) 0.32772(6) 0.42098(5) 0.0361(3) Uani 1 1 d . . .
O23 O 0.22677(10) 0.32435(6) 0.32048(5) 0.0473(4) Uani 1 1 d . . .
O24 O 0.26272(7) 0.60851(5) 0.47239(5) 0.0290(3) Uani 1 1 d . . .
O25 O -0.01499(7) 0.48430(5) 0.58684(5) 0.0315(3) Uani 1 1 d . . .
O26 O -0.16821(8) 0.52144(5) 0.61544(7) 0.0475(4) Uani 1 1 d . . .
O27 O 0.07343(10) 0.51189(7) 0.92865(7) 0.0723(4) Uani 1 1 d . . .
O28 O 0.20889(8) 0.46703(6) 0.87621(6) 0.0419(3) Uani 1 1 d . . .
O29 O 0.05563(8) 0.43205(5) 0.84259(5) 0.0344(3) Uani 1 1 d . . .
N10 N 0.33225(9) 0.33739(6) 0.88409(6) 0.0244(3) Uani 1 1 d . . .
N11 N 0.26226(8) 0.16330(5) 0.50254(5) 0.0197(3) Uani 1 1 d . . .
C1 C 0.54812(10) 0.54094(7) 0.63336(7) 0.0270(4) Uani 1 1 d . . .
H1A H 0.5949 0.5161 0.6005 0.040 Uiso 1 1 calc R . .
H1B H 0.5893 0.5667 0.6713 0.040 Uiso 1 1 calc R . .
H1C H 0.5050 0.5761 0.6057 0.040 Uiso 1 1 calc R . .
C2 C 0.52750(9) 0.44472(6) 0.72219(7) 0.0198(3) Uani 1 1 d . . .
C3 C 0.45496(9) 0.41116(6) 0.76724(7) 0.0185(3) Uani 1 1 d . . .
C4 C 0.49455(10) 0.37110(7) 0.82659(7) 0.0231(3) Uani 1 1 d . . .
C5 C 0.60384(11) 0.36305(7) 0.83651(8) 0.0300(4) Uani 1 1 d . . .
H5 H 0.6307 0.3352 0.8766 0.036 Uiso 1 1 calc R . .
C6 C 0.67061(11) 0.39386(8) 0.79058(8) 0.0340(4) Uani 1 1 d . . .
H6 H 0.7434 0.3863 0.7976 0.041 Uiso 1 1 calc R . .
C7 C 0.63253(10) 0.43711(7) 0.73253(8) 0.0270(4) Uani 1 1 d . . .
H7 H 0.6790 0.4606 0.7010 0.032 Uiso 1 1 calc R . .
C8 C 0.43214(10) 0.33774(7) 0.88220(7) 0.0249(4) Uani 1 1 d . . .
H8 H 0.4690 0.3138 0.9211 0.030 Uiso 1 1 calc R . .
C9 C 0.28761(11) 0.30068(8) 0.94645(7) 0.0308(4) Uani 1 1 d . . .
H9A H 0.2555 0.3370 0.9786 0.037 Uiso 1 1 calc R . .
H9B H 0.3429 0.2747 0.9750 0.037 Uiso 1 1 calc R . .
C10 C 0.20633(11) 0.24701(8) 0.91869(7) 0.0299(4) Uani 1 1 d . . .
H10A H 0.2389 0.2086 0.8892 0.036 Uiso 1 1 calc R . .
H10B H 0.1721 0.2234 0.9600 0.036 Uiso 1 1 calc R . .
C11 C 0.05143(11) 0.24056(7) 0.84324(7) 0.0286(4) Uani 1 1 d . . .
H11A H 0.0046 0.2237 0.8814 0.034 Uiso 1 1 calc R . .
H11B H 0.0835 0.1972 0.8209 0.034 Uiso 1 1 calc R . .
C12 C -0.00968(10) 0.28402(7) 0.78563(7) 0.0247(4) Uani 1 1 d . . .
H12A H -0.0582 0.2512 0.7583 0.030 Uiso 1 1 calc R . .
H12B H -0.0513 0.3221 0.8094 0.030 Uiso 1 1 calc R . .
C13 C 0.51616(10) 0.27504(7) 0.56923(7) 0.0244(4) Uani 1 1 d . . .
H13A H 0.5878 0.2635 0.5549 0.029 Uiso 1 1 calc R . .
H13B H 0.5073 0.2578 0.6197 0.029 Uiso 1 1 calc R . .
C24 C 0.49579(10) 0.35512(7) 0.56352(7) 0.0253(4) Uani 1 1 d . . .
H24A H 0.5427 0.3818 0.5981 0.030 Uiso 1 1 calc R . .
H24B H 0.5095 0.3722 0.5136 0.030 Uiso 1 1 calc R . .
C25 C 0.45011(10) 0.16400(7) 0.51278(8) 0.0290(4) Uani 1 1 d . . .
H25A H 0.4509 0.1403 0.5612 0.035 Uiso 1 1 calc R . .
H25B H 0.5153 0.1514 0.4886 0.035 Uiso 1 1 calc R . .
C15 C 0.35662(10) 0.13905(7) 0.46703(7) 0.0263(4) Uani 1 1 d . . .
H15A H 0.3589 0.1602 0.4175 0.032 Uiso 1 1 calc R . .
H15B H 0.3568 0.0852 0.4626 0.032 Uiso 1 1 calc R . .
C16 C 0.19827(10) 0.11369(7) 0.52060(7) 0.0216(3) Uani 1 1 d . . .
H16 H 0.2167 0.0648 0.5096 0.026 Uiso 1 1 calc R . .
C17 C 0.09995(10) 0.12423(6) 0.55627(7) 0.0203(3) Uani 1 1 d . . .
C18 C 0.04296(10) 0.05944(7) 0.56779(8) 0.0280(4) Uani 1 1 d . . .
H18 H 0.0710 0.0139 0.5532 0.034 Uiso 1 1 calc R . .
C19 C -0.05253(12) 0.06102(7) 0.59973(9) 0.0352(4) Uani 1 1 d . . .
H19 H -0.0887 0.0168 0.6084 0.042 Uiso 1 1 calc R . .
C20 C -0.09578(11) 0.12799(7) 0.61922(8) 0.0284(4) Uani 1 1 d . . .
H20 H -0.1619 0.1296 0.6406 0.034 Uiso 1 1 calc R . .
C21 C -0.04176(10) 0.19170(7) 0.60712(7) 0.0229(3) Uani 1 1 d . . .
C22 C 0.05776(9) 0.19127(6) 0.57765(6) 0.0159(3) Uani 1 1 d . . .
C23 C -0.18723(10) 0.26468(7) 0.64119(8) 0.0260(4) Uani 1 1 d . . .
H23A H -0.1980 0.2396 0.6874 0.039 Uiso 1 1 calc R . .
H23B H -0.2295 0.2412 0.6024 0.039 Uiso 1 1 calc R . .
H23C H -0.2078 0.3160 0.6454 0.039 Uiso 1 1 calc R . .
C30 C 0.34765(12) 0.58596(8) 0.76559(8) 0.0328(4) Uani 1 1 d . . .
H30A H 0.4111 0.6147 0.7600 0.049 Uiso 1 1 calc R . .
H30B H 0.3652 0.5397 0.7899 0.049 Uiso 1 1 calc R . .
H30C H 0.2989 0.6134 0.7950 0.049 Uiso 1 1 calc R . .
C26 C 0.13935(18) 0.44524(14) 0.17947(10) 0.1304(11) Uani 1 1 d D . .
H26A H 0.1852 0.4098 0.2044 0.196 Uiso 1 1 calc R . .
H26B H 0.0666 0.4330 0.1882 0.196 Uiso 1 1 calc R . .
H26C H 0.1547 0.4943 0.1982 0.196 Uiso 1 1 calc R . .
C27 C 0.15597(13) 0.44321(12) 0.10352(8) 0.0758(8) Uani 1 1 d D . .
O33 O 0.10958(8) 0.61071(6) 0.74358(6) 0.0442(3) Uani 1 1 d . . .
H33 H 0.1292 0.6391 0.7770 0.066 Uiso 0.922(2) 1 d PR A 1
H33A H 0.1222 0.6343 0.7822 0.066 Uiso 0.078(2) 1 d PR A 2
C281 C 0.03688(13) 0.64879(9) 0.69906(10) 0.0414(5) Uani 0.922(2) 1 d P A 1
H28A H -0.0173 0.6150 0.6810 0.062 Uiso 0.922(2) 1 calc PR A 1
H28B H 0.0721 0.6702 0.6578 0.062 Uiso 0.922(2) 1 calc PR A 1
H28C H 0.0051 0.6877 0.7274 0.062 Uiso 0.922(2) 1 calc PR A 1
C282 C 0.1249(16) 0.6503(10) 0.6808(12) 0.0414(5) Uani 0.078(2) 1 d P A 2
H28D H 0.0804 0.6307 0.6410 0.062 Uiso 0.078(2) 1 calc PR A 2
H28E H 0.1980 0.6466 0.6678 0.062 Uiso 0.078(2) 1 calc PR A 2
H28F H 0.1072 0.7016 0.6890 0.062 Uiso 0.078(2) 1 calc PR A 2
N9 N 0.18806(19) 0.43501(15) 0.05405(10) 0.1327(11) Uani 1 1 d D . .

loop_
_atom_site_aniso_label
_atom_site_aniso_U_11
_atom_site_aniso_U_22
_atom_site_aniso_U_33
_atom_site_aniso_U_23
_atom_site_aniso_U_13
_atom_site_aniso_U_12
Yb1 0.01153(2) 0.01456(2) 0.01237(2) 0.00138(2) 0.00094(2) -0.00067(2)
Yb2 0.01587(2) 0.01620(2) 0.01159(2) 0.00018(2) 0.00270(2) -0.00079(2)
Yb3 0.01305(2) 0.01460(2) 0.01266(2) 0.00026(2) 0.00343(2) 0.00037(2)
Yb4 0.01177(2) 0.01604(2) 0.01382(2) -0.00012(2) 0.00251(2) -0.00011(2)
N1 0.0392(6) 0.0289(5) 0.0163(5) 0.0001(5) 0.0003(5) 0.0064(5)
N2 0.0230(6) 0.0266(5) 0.0384(6) -0.0087(5) -0.0030(5) 0.0016(5)
N3 0.0212(5) 0.0174(5) 0.0209(5) 0.0036(4) -0.0032(4) 0.0007(4)
N4 0.0432(7) 0.0288(6) 0.0311(6) -0.0081(5) 0.0070(5) 0.0040(5)
N5 0.0290(6) 0.0357(6) 0.0324(6) 0.0019(5) 0.0044(5) -0.0025(5)
O1 0.0204(4) 0.0233(4) 0.0226(4) 0.0013(4) 0.0046(4) 0.0033(4)
O2 0.0262(4) 0.0239(4) 0.0097(4) 0.0035(3) 0.0050(3) 0.0034(4)
O3 0.0177(4) 0.0215(4) 0.0162(4) 0.0039(3) -0.0015(3) -0.0019(3)
O4 0.0144(4) 0.0235(4) 0.0265(4) -0.0039(4) 0.0074(4) -0.0002(3)
O5 0.0263(4) 0.0188(4) 0.0257(4) -0.0006(4) 0.0006(4) -0.0018(4)
O6 0.0188(4) 0.0153(4) 0.0148(4) 0.0014(3) 0.0030(3) 0.0021(3)
O7 0.0198(4) 0.0261(4) 0.0178(4) 0.0005(4) 0.0050(3) -0.0051(4)
O8 0.0169(4) 0.0161(4) 0.0191(4) 0.0002(3) 0.0056(3) -0.0005(3)
O9 0.0139(4) 0.0255(4) 0.0224(4) 0.0060(4) -0.0014(3) -0.0044(4)
O10 0.0176(4) 0.0192(4) 0.0138(4) 0.0005(3) -0.0013(3) 0.0000(3)
O11 0.0162(4) 0.0227(4) 0.0244(4) -0.0020(4) 0.0039(4) -0.0033(4)
O12 0.0218(4) 0.0293(5) 0.0365(5) 0.0015(4) 0.0099(4) 0.0038(4)
O13 0.0159(4) 0.0189(4) 0.0168(4) -0.0023(3) 0.0056(3) 0.0009(3)
O14 0.0154(4) 0.0264(4) 0.0284(5) 0.0079(4) 0.0038(4) 0.0005(4)
O15 0.0208(4) 0.0209(4) 0.0160(4) -0.0039(3) 0.0053(3) 0.0059(3)
O16 0.0230(5) 0.0359(5) 0.0265(5) 0.0052(4) -0.0050(4) -0.0008(4)
O17 0.0264(4) 0.0256(4) 0.0171(4) 0.0022(4) 0.0051(4) -0.0048(4)
O18 0.0202(4) 0.0268(4) 0.0246(4) 0.0116(4) 0.0010(4) -0.0001(4)
O19 0.0339(5) 0.0332(5) 0.0253(5) 0.0020(4) 0.0026(4) -0.0098(4)
O22 0.0248(5) 0.0567(6) 0.0272(5) 0.0156(5) 0.0063(4) 0.0060(5)
O23 0.0692(7) 0.0599(7) 0.0128(5) 0.0020(5) 0.0011(5) 0.0095(6)
O24 0.0338(5) 0.0290(4) 0.0238(5) 0.0114(4) -0.0044(4) -0.0027(4)
O25 0.0277(5) 0.0320(5) 0.0352(5) 0.0041(4) 0.0088(4) 0.0041(4)
O26 0.0261(5) 0.0279(5) 0.0880(8) -0.0051(5) -0.0052(5) 0.0177(4)
O27 0.0618(8) 0.0794(7) 0.0760(7) -0.0605(6) 0.0055(6) 0.0144(7)
O28 0.0353(6) 0.0439(5) 0.0461(6) -0.0218(5) -0.0041(5) 0.0005(5)
O29 0.0339(5) 0.0320(5) 0.0381(5) -0.0158(4) 0.0118(4) -0.0036(4)
N10 0.0324(6) 0.0245(5) 0.0159(5) 0.0029(4) -0.0026(5) 0.0007(5)
N11 0.0221(5) 0.0196(5) 0.0175(5) -0.0013(4) 0.0010(4) 0.0044(4)
C1 0.0225(6) 0.0303(6) 0.0280(7) 0.0108(6) -0.0010(6) -0.0067(6)
C2 0.0183(6) 0.0207(6) 0.0201(6) 0.0017(5) -0.0044(5) 0.0023(5)
C3 0.0198(6) 0.0148(5) 0.0208(6) -0.0049(5) -0.0009(5) -0.0012(5)
C4 0.0276(7) 0.0209(6) 0.0199(6) -0.0017(5) -0.0087(5) -0.0006(5)
C5 0.0299(7) 0.0311(7) 0.0286(7) 0.0012(6) -0.0068(6) 0.0089(6)
C6 0.0189(6) 0.0407(7) 0.0419(8) 0.0093(7) -0.0069(6) 0.0058(6)
C7 0.0162(6) 0.0320(7) 0.0329(7) 0.0021(6) 0.0029(5) 0.0037(5)
C8 0.0295(7) 0.0247(6) 0.0201(6) 0.0051(5) -0.0076(5) 0.0042(6)
C9 0.0295(7) 0.0442(8) 0.0188(6) 0.0049(6) 0.0026(6) 0.0014(6)
C10 0.0360(7) 0.0333(7) 0.0207(6) 0.0113(6) 0.0055(6) 0.0023(6)
C11 0.0313(7) 0.0295(6) 0.0253(7) 0.0040(6) 0.0037(6) -0.0091(6)
C12 0.0258(6) 0.0288(6) 0.0200(6) 0.0012(5) 0.0073(5) -0.0065(6)
C13 0.0139(6) 0.0364(7) 0.0230(6) -0.0010(6) 0.0045(5) -0.0013(5)
C24 0.0152(6) 0.0357(7) 0.0255(7) -0.0045(6) 0.0066(5) -0.0039(5)
C25 0.0239(6) 0.0254(6) 0.0384(7) 0.0001(6) 0.0118(6) 0.0130(5)
C15 0.0349(7) 0.0226(6) 0.0224(6) -0.0028(5) 0.0148(5) 0.0102(5)
C16 0.0230(6) 0.0184(5) 0.0231(6) -0.0039(5) -0.0016(5) 0.0037(5)
C17 0.0264(6) 0.0187(5) 0.0155(6) 0.0038(5) -0.0031(5) -0.0036(5)
C18 0.0258(7) 0.0224(6) 0.0356(7) -0.0015(6) -0.0014(6) -0.0023(6)
C19 0.0347(8) 0.0221(6) 0.0489(9) -0.0030(6) 0.0030(7) -0.0123(6)
C20 0.0240(7) 0.0240(6) 0.0373(8) 0.0042(6) 0.0027(6) -0.0069(5)
C21 0.0284(6) 0.0223(6) 0.0177(6) 0.0041(5) -0.0043(5) -0.0018(5)
C22 0.0125(5) 0.0174(5) 0.0176(6) -0.0026(5) -0.0034(5) -0.0044(5)
C23 0.0185(6) 0.0285(6) 0.0314(7) -0.0041(6) 0.0063(5) -0.0003(5)
C30 0.0407(8) 0.0296(7) 0.0275(7) -0.0078(6) -0.0072(6) -0.0014(6)
C26 0.0553(13) 0.1210(16) 0.213(3) 0.1025(15) -0.0253(15) 0.0061(13)
C27 0.0309(9) 0.0840(14) 0.1120(18) 0.0109(13) -0.0065(11) 0.0168(10)
O33 0.0421(6) 0.0406(6) 0.0502(6) -0.0080(5) 0.0038(5) -0.0016(5)
C281 0.0336(8) 0.0320(8) 0.0581(11) -0.0045(8) -0.0057(8) -0.0016(7)
C282 0.0336(8) 0.0320(8) 0.0581(11) -0.0045(8) -0.0057(8) -0.0016(7)
N9 0.133(2) 0.1313(19) 0.133(2) -0.0088(17) -0.0047(17) 0.0126(18)

loop_
_atom_type_symbol
_atom_type_description
_atom_type_scat_dispersion_real
_atom_type_scat_dispersion_imag
_atom_type_scat_source
C C 0.0033 0.0016 'International Tables Vol C Tables 4.2.6.8 and 6.1.1.4'
H H 0.0000 0.0000 'International Tables Vol C Tables 4.2.6.8 and 6.1.1.4'
N N 0.0061 0.0033 'International Tables Vol C Tables 4.2.6.8 and 6.1.1.4'
O O 0.0106 0.0060 'International Tables Vol C Tables 4.2.6.8 and 6.1.1.4'
Yb Yb -0.3850 5.5486 'International Tables Vol C Tables 4.2.6.8 and 6.1.1.4'

loop_
_geom_angle_atom_site_label_1
_geom_angle_atom_site_label_2
_geom_angle_atom_site_label_3
_geom_angle
O4 Yb1 O13 130.53(3)
O4 Yb1 O3 94.64(3)
O13 Yb1 O3 75.43(3)
O4 Yb1 O10 74.32(3)
O13 Yb1 O10 75.71(3)
O3 Yb1 O10 129.23(3)
O4 Yb1 O18 83.28(3)
O13 Yb1 O18 132.62(3)
O3 Yb1 O18 142.58(3)
O10 Yb1 O18 86.31(3)
O4 Yb1 O5 148.46(3)
O13 Yb1 O5 78.52(3)
O3 Yb1 O5 79.99(3)
O10 Yb1 O5 132.48(3)
O18 Yb1 O5 82.67(3)
O4 Yb1 O9 77.35(3)
O13 Yb1 O9 134.75(3)
O3 Yb1 O9 66.32(3)
O10 Yb1 O9 148.48(3)
O18 Yb1 O9 76.86(3)
O5 Yb1 O9 72.02(3)
O4 Yb1 O6 68.75(3)
O13 Yb1 O6 62.47(3)
O3 Yb1 O6 68.50(3)
O10 Yb1 O6 61.25(3)
O18 Yb1 O6 141.32(3)
O5 Yb1 O6 134.36(3)
O9 Yb1 O6 119.73(3)
O4 Yb1 O14 122.90(3)
O13 Yb1 O14 80.94(3)
O3 Yb1 O14 142.38(3)
O10 Yb1 O14 70.20(3)
O18 Yb1 O14 51.69(3)
O5 Yb1 O14 66.78(3)
O9 Yb1 O14 115.99(3)
O6 Yb1 O14 124.20(3)
O4 Yb1 N3 103.28(3)
O13 Yb1 N3 107.10(3)
O3 Yb1 N3 152.07(3)
O10 Yb1 N3 76.91(3)
O18 Yb1 N3 25.52(3)
O5 Yb1 N3 73.51(3)
O9 Yb1 N3 96.66(3)
O6 Yb1 N3 138.11(3)
O14 Yb1 N3 26.16(3)
O4 Yb1 C3 81.39(3)
O13 Yb1 C3 96.79(3)
O3 Yb1 C3 21.38(3)
O10 Yb1 C3 138.76(3)
O18 Yb1 C3 123.67(3)
O5 Yb1 C3 83.18(3)
O9 Yb1 C3 46.93(3)
O6 Yb1 C3 79.12(3)
O14 Yb1 C3 149.79(3)
N3 Yb1 C3 142.05(3)
O4 Yb1 Yb3 38.19(2)
O13 Yb1 Yb3 96.41(2)
O3 Yb1 Yb3 103.89(2)
O10 Yb1 Yb3 40.462(19)
O18 Yb1 Yb3 97.30(2)
O5 Yb1 Yb3 172.76(2)
O9 Yb1 Yb3 115.08(2)
O6 Yb1 Yb3 44.447(17)
O14 Yb1 Yb3 107.513(19)
N3 Yb1 Yb3 103.42(2)
C3 Yb1 Yb3 102.68(2)
O7 Yb2 O3 136.97(3)
O7 Yb2 O2 82.20(3)
O3 Yb2 O2 85.41(3)
O7 Yb2 O13 74.97(3)
O3 Yb2 O13 75.44(3)
O2 Yb2 O13 118.72(3)
O7 Yb2 O17 71.41(3)
O3 Yb2 O17 144.21(3)
O2 Yb2 O17 76.89(3)
O13 Yb2 O17 140.34(3)
O7 Yb2 O28 127.22(3)
O3 Yb2 O28 84.05(3)
O2 Yb2 O28 143.86(3)
O13 Yb2 O28 91.74(3)
O17 Yb2 O28 92.15(3)
O7 Yb2 N10 136.66(3)
O3 Yb2 N10 75.53(3)
O2 Yb2 N10 71.54(3)
O13 Yb2 N10 148.10(3)
O17 Yb2 N10 69.45(3)
O28 Yb2 N10 72.36(4)
O7 Yb2 O29 74.73(3)
O3 Yb2 O29 127.72(3)
O2 Yb2 O29 146.74(3)
O13 Yb2 O29 78.17(3)
O17 Yb2 O29 73.24(3)
O28 Yb2 O29 52.50(3)
N10 Yb2 O29 110.22(3)
O7 Yb2 O6 68.76(3)
O3 Yb2 O6 70.33(3)
O2 Yb2 O6 55.21(3)
O13 Yb2 O6 63.52(3)
O17 Yb2 O6 120.14(3)
O28 Yb2 O6 147.70(3)
N10 Yb2 O6 117.45(3)
O29 Yb2 O6 132.20(3)
O7 Yb2 N5 74.68(3)
O3 Yb2 N5 75.93(3)
O2 Yb2 N5 26.66(3)
O13 Yb2 N5 92.10(3)
O17 Yb2 N5 98.65(3)
O28 Yb2 N5 157.94(3)
N10 Yb2 N5 93.44(3)
O29 Yb2 N5 149.35(3)
O6 Yb2 N5 28.57(3)
O7 Yb2 N4 100.68(3)
O3 Yb2 N4 107.54(3)
O2 Yb2 N4 154.91(3)
O13 Yb2 N4 85.79(3)
O17 Yb2 N4 80.43(3)
O28 Yb2 N4 26.61(4)
N10 Yb2 N4 90.57(3)
O29 Yb2 N4 25.96(3)
O6 Yb2 N4 149.03(3)
N5 Yb2 N4 175.28(3)
O7 Yb2 C12 23.65(3)
O3 Yb2 C12 160.06(3)
O2 Yb2 C12 85.46(3)
O13 Yb2 C12 93.60(3)
O17 Yb2 C12 49.15(3)
O28 Yb2 C12 113.32(3)
N10 Yb2 C12 117.95(3)
O29 Yb2 C12 63.97(3)
O6 Yb2 C12 89.93(3)
N5 Yb2 C12 88.10(3)
N4 Yb2 C12 87.83(3)
O4 Yb3 O8 136.96(3)
O4 Yb3 O10 74.76(3)
O8 Yb3 O10 75.92(3)
O4 Yb3 O15 85.90(3)
O8 Yb3 O15 80.97(3)
O10 Yb3 O15 118.21(3)
O4 Yb3 N11 137.71(3)
O8 Yb3 N11 77.34(3)
O10 Yb3 N11 147.44(3)
O15 Yb3 N11 74.99(3)
O4 Yb3 O1 70.24(3)
O8 Yb3 O1 142.30(3)
O10 Yb3 O1 141.42(3)
O15 Yb3 O1 75.25(3)
N11 Yb3 O1 68.55(3)
O4 Yb3 O22 83.95(3)
O8 Yb3 O22 126.29(3)
O10 Yb3 O22 89.11(3)
O15 Yb3 O22 147.00(3)
N11 Yb3 O22 91.95(3)
O1 Yb3 O22 71.77(3)
O4 Yb3 O6 69.93(3)
O8 Yb3 O6 68.99(3)
O10 Yb3 O6 63.32(3)
O15 Yb3 O6 54.92(3)
N11 Yb3 O6 122.31(3)
O1 Yb3 O6 116.75(3)
O22 Yb3 O6 145.71(3)
O4 Yb3 O19 127.24(3)
O8 Yb3 O19 73.95(3)
O10 Yb3 O19 76.42(3)
O15 Yb3 O19 146.86(3)
N11 Yb3 O19 78.60(3)
O1 Yb3 O19 112.96(3)
O22 Yb3 O19 52.36(3)
O6 Yb3 O19 130.20(3)
O4 Yb3 N5 76.91(3)
O8 Yb3 N5 73.01(3)
O10 Yb3 N5 91.37(3)
O15 Yb3 N5 26.85(3)
N11 Yb3 N5 98.27(3)
O1 Yb3 N5 96.01(3)
O22 Yb3 N5 160.00(3)
O6 Yb3 N5 28.08(3)
O19 Yb3 N5 146.67(3)
O4 Yb3 N1 106.53(3)
O8 Yb3 N1 100.66(3)
O10 Yb3 N1 83.52(3)
O15 Yb3 N1 157.58(3)
N11 Yb3 N1 83.51(3)
O1 Yb3 N1 91.19(3)
O22 Yb3 N1 25.71(3)
O6 Yb3 N1 146.62(3)
O19 Yb3 N1 26.72(3)
N5 Yb3 N1 172.75(3)
O4 Yb3 C24 23.32(3)
O8 Yb3 C24 156.81(3)
O10 Yb3 C24 95.97(3)
O15 Yb3 C24 84.07(3)
N11 Yb3 C24 115.64(3)
O1 Yb3 C24 47.25(3)
O22 Yb3 C24 74.38(3)
O6 Yb3 C24 87.91(3)
O19 Yb3 C24 125.90(3)
N5 Yb3 C24 85.69(3)
N1 Yb3 C24 99.92(3)
O7 Yb4 O10 131.19(3)
O7 Yb4 O8 95.79(3)
O10 Yb4 O8 75.33(3)
O7 Yb4 O13 74.97(3)
O10 Yb4 O13 75.16(3)
O8 Yb4 O13 129.67(3)
O7 Yb4 O12 84.97(3)
O10 Yb4 O12 131.45(3)
O8 Yb4 O12 140.91(3)
O13 Yb4 O12 88.39(3)
O7 Yb4 O16 147.58(3)
O10 Yb4 O16 75.97(3)
O8 Yb4 O16 72.11(3)
O13 Yb4 O16 135.97(3)
O12 Yb4 O16 86.49(3)
O7 Yb4 O6 69.28(3)
O10 Yb4 O6 62.85(3)
O8 Yb4 O6 68.05(3)
O13 Yb4 O6 62.38(3)
O12 Yb4 O6 144.68(3)
O16 Yb4 O6 128.04(3)
O7 Yb4 O11 75.06(3)
O10 Yb4 O11 135.80(3)
O8 Yb4 O11 66.02(3)
O13 Yb4 O11 147.46(3)
O12 Yb4 O11 76.63(3)
O16 Yb4 O11 72.54(3)
O6 Yb4 O11 117.04(3)
O7 Yb4 O25 126.64(3)
O10 Yb4 O25 79.43(3)
O8 Yb4 O25 137.21(3)
O13 Yb4 O25 74.01(3)
O12 Yb4 O25 52.06(3)
O16 Yb4 O25 68.55(3)
O6 Yb4 O25 127.48(3)
O11 Yb4 O25 115.48(3)
O7 Yb4 N2 107.57(3)
O10 Yb4 N2 105.45(3)
O8 Yb4 N2 145.31(3)
O13 Yb4 N2 82.04(3)
O12 Yb4 N2 26.14(3)
O16 Yb4 N2 74.51(3)
O6 Yb4 N2 144.12(3)
O11 Yb4 N2 95.18(3)
O25 Yb4 N2 26.04(3)
O7 Yb4 Yb2 38.84(2)
O10 Yb4 Yb2 96.016(19)
O8 Yb4 Yb2 104.333(19)
O13 Yb4 Yb2 40.900(19)
O12 Yb4 Yb2 100.45(2)
O16 Yb4 Yb2 171.77(2)
O6 Yb4 Yb2 44.544(18)
O11 Yb4 Yb2 113.204(19)
O25 Yb4 Yb2 112.25(2)
N2 Yb4 Yb2 109.98(2)
O7 Yb4 Yb3 106.26(2)
O10 Yb4 Yb3 40.097(19)
O8 Yb4 Yb3 39.62(2)
O13 Yb4 Yb3 94.680(19)
O12 Yb4 Yb3 168.77(2)
O16 Yb4 Yb3 83.79(2)
O6 Yb4 Yb3 44.308(18)
O11 Yb4 Yb3 105.637(19)
O25 Yb4 Yb3 118.53(2)
N2 Yb4 Yb3 143.80(2)
Yb2 Yb4 Yb3 88.844(2)
O23 N1 O22 122.98(12)
O23 N1 O19 122.55(12)
O22 N1 O19 114.46(10)
O23 N1 Yb3 175.68(10)
O22 N1 Yb3 55.44(6)
O19 N1 Yb3 59.25(6)
O26 N2 O25 121.83(12)
O26 N2 O12 122.31(11)
O25 N2 O12 115.86(10)
O26 N2 Yb4 173.09(9)
O25 N2 Yb4 60.93(6)
O12 N2 Yb4 55.33(6)
O24 N3 O18 121.87(10)
O24 N3 O14 121.17(10)
O18 N3 O14 116.96(9)
O24 N3 Yb1 175.59(8)
O18 N3 Yb1 53.74(5)
O14 N3 Yb1 63.23(6)
O27 N4 O29 122.44(13)
O27 N4 O28 121.81(12)
O29 N4 O28 115.75(11)
O27 N4 Yb2 175.20(10)
O29 N4 Yb2 58.94(7)
O28 N4 Yb2 57.07(7)
O2 N5 O15 125.17(11)
O2 N5 O6 117.94(10)
O15 N5 O6 116.89(10)
O2 N5 Yb2 55.47(6)
O15 N5 Yb2 177.61(9)
O6 N5 Yb2 62.54(6)
O2 N5 Yb3 178.26(9)
O15 N5 Yb3 56.28(6)
O6 N5 Yb3 60.61(6)
Yb2 N5 Yb3 123.13(4)
C25 O1 C13 115.24(9)
C25 O1 Yb3 117.29(7)
C13 O1 Yb3 110.23(7)
N5 O2 Yb2 97.87(7)
C3 O3 Yb2 135.66(7)
C3 O3 Yb1 119.54(7)
Yb2 O3 Yb1 100.27(3)
C24 O4 Yb1 137.73(7)
C24 O4 Yb3 117.94(7)
Yb1 O4 Yb3 104.29(3)
C30 O5 Yb1 124.91(7)
N5 O6 Yb3 91.31(6)
N5 O6 Yb2 88.89(6)
Yb3 O6 Yb2 178.29(4)
N5 O6 Yb4 132.51(7)
Yb3 O6 Yb4 90.74(3)
Yb2 O6 Yb4 90.38(3)
N5 O6 Yb1 135.13(7)
Yb3 O6 Yb1 89.06(2)
Yb2 O6 Yb1 89.60(2)
Yb4 O6 Yb1 92.33(2)
C12 O7 Yb4 138.12(7)
C12 O7 Yb2 115.78(7)
Yb4 O7 Yb2 103.59(3)
C22 O8 Yb3 134.59(7)
C22 O8 Yb4 122.79(7)
Yb3 O8 Yb4 100.14(3)
C2 O9 C1 116.52(9)
C2 O9 Yb1 114.54(7)
C1 O9 Yb1 128.77(7)
Yb3 O10 Yb4 99.78(3)
Yb3 O10 Yb1 97.95(3)
Yb4 O10 Yb1 102.54(3)
Yb3 O10 H10 118.3
Yb4 O10 H10 117.1
Yb1 O10 H10 117.8
C21 O11 C23 116.63(10)
C21 O11 Yb4 115.02(7)
C23 O11 Yb4 128.30(7)
N2 O12 Yb4 98.53(7)
Yb1 O13 Yb2 99.94(3)
Yb1 O13 Yb4 102.08(3)
Yb2 O13 Yb4 96.95(3)
Yb1 O13 H13 117.8
Yb2 O13 H13 118.3
Yb4 O13 H13 118.1
N3 O14 Yb1 90.61(6)
N5 O15 Yb3 96.87(7)
Yb4 O16 H16A 119.7
Yb4 O16 H16B 126.5
H16A O16 H16B 109.0
C11 O17 C10 111.80(10)
C11 O17 Yb2 113.36(7)
C10 O17 Yb2 115.26(7)
N3 O18 Yb1 100.73(7)
N1 O19 Yb3 94.02(7)
N1 O22 Yb3 98.84(7)
N2 O25 Yb4 93.02(7)
N4 O28 Yb2 96.32(8)
N4 O29 Yb2 95.10(8)
C8 N10 C9 116.33(11)
C8 N10 Yb2 129.69(9)
C9 N10 Yb2 112.98(8)
C16 N11 C15 116.79(10)
C16 N11 Yb3 128.90(9)
C15 N11 Yb3 113.01(7)
O9 C1 H1A 109.5
O9 C1 H1B 109.5
H1A C1 H1B 109.5
O9 C1 H1C 109.5
H1A C1 H1C 109.5
H1B C1 H1C 109.5
C7 C2 O9 123.36(11)
C7 C2 C3 123.10(12)
O9 C2 C3 113.53(10)
O3 C3 C4 124.36(11)
O3 C3 C2 118.41(10)
C4 C3 C2 117.23(11)
O3 C3 Yb1 39.09(5)
C4 C3 Yb1 158.35(9)
C2 C3 Yb1 81.10(7)
C3 C4 C5 119.15(12)
C3 C4 C8 125.06(12)
C5 C4 C8 115.76(11)
C6 C5 C4 121.74(13)
C6 C5 H5 119.1
C4 C5 H5 119.1
C5 C6 C7 119.96(13)
C5 C6 H6 120.0
C7 C6 H6 120.0
C2 C7 C6 118.70(12)
C2 C7 H7 120.7
C6 C7 H7 120.6
N10 C8 C4 126.66(12)
N10 C8 H8 116.7
C4 C8 H8 116.7
N10 C9 C10 108.72(11)
N10 C9 H9A 109.9
C10 C9 H9A 110.0
N10 C9 H9B 109.9
C10 C9 H9B 109.9
H9A C9 H9B 108.3
O17 C10 C9 107.28(11)
O17 C10 H10A 110.3
C9 C10 H10A 110.3
O17 C10 H10B 110.2
C9 C10 H10B 110.2
H10A C10 H10B 108.5
O17 C11 C12 108.00(10)
O17 C11 H11A 110.1
C12 C11 H11A 110.1
O17 C11 H11B 110.1
C12 C11 H11B 110.1
H11A C11 H11B 108.4
O7 C12 C11 110.28(11)
O7 C12 Yb2 40.57(5)
C11 C12 Yb2 79.55(7)
O7 C12 H12A 109.6
C11 C12 H12A 109.6
Yb2 C12 H12A 147.5
O7 C12 H12B 109.6
C11 C12 H12B 109.6
Yb2 C12 H12B 97.1
H12A C12 H12B 108.1
O1 C13 C24 105.42(10)
O1 C13 Yb3 44.77(5)
C24 C13 Yb3 74.86(7)
O1 C13 H13A 110.7
C24 C13 H13A 110.7
Yb3 C13 H13A 153.6
O1 C13 H13B 110.7
C24 C13 H13B 110.7
Yb3 C13 H13B 92.2
H13A C13 H13B 108.8
O4 C24 C13 109.20(10)
O4 C24 Yb3 38.74(5)
C13 C24 Yb3 78.03(7)
O4 C24 H24A 109.8
C13 C24 H24A 109.8
Yb3 C24 H24A 144.4
O4 C24 H24B 109.8
C13 C24 H24B 109.8
Yb3 C24 H24B 100.7
H24A C24 H24B 108.3
O1 C25 C15 106.39(10)
O1 C25 H25A 110.4
C15 C25 H25A 110.5
O1 C25 H25B 110.5
C15 C25 H25B 110.5
H25A C25 H25B 108.6
N11 C15 C25 108.35(10)
N11 C15 H15A 110.0
C25 C15 H15A 110.0
N11 C15 H15B 110.0
C25 C15 H15B 110.0
H15A C15 H15B 108.4
N11 C16 C17 126.84(11)
N11 C16 H16 116.6
C17 C16 H16 116.6
C22 C17 C18 118.98(12)
C22 C17 C16 126.27(11)
C18 C17 C16 114.73(11)
C19 C18 C17 121.29(12)
C19 C18 H18 119.4
C17 C18 H18 119.3
C18 C19 C20 119.69(13)
C18 C19 H19 120.2
C20 C19 H19 120.2
C21 C20 C19 119.56(13)
C21 C20 H20 120.2
C19 C20 H20 120.2
C20 C21 O11 123.05(12)
C20 C21 C22 121.81(12)
O11 C21 C22 115.13(10)
O8 C22 C17 123.47(10)
O8 C22 C21 117.95(10)
C17 C22 C21 118.57(11)
O11 C23 H23A 109.5
O11 C23 H23B 109.5
H23A C23 H23B 109.5
O11 C23 H23C 109.5
H23A C23 H23C 109.5
H23B C23 H23C 109.5
O5 C30 H30A 109.5
O5 C30 H30B 109.5
H30A C30 H30B 109.5
O5 C30 H30C 109.5
H30A C30 H30C 109.5
H30B C30 H30C 109.5
C27 C26 H26A 109.4
C27 C26 H26B 109.4
H26A C26 H26B 109.5
C27 C26 H26C 109.6
H26A C26 H26C 109.5
H26B C26 H26C 109.5
N9 C27 C26 163.2(2)
C282 O33 C281 50.6(8)
C282 O33 H33 103.8
C281 O33 H33 107.2
C282 O33 H33A 114.0
C281 O33 H33A 109.9
H33 O33 H33A 11.0
O33 C281 H28A 109.5
O33 C281 H28B 109.5
O33 C281 H28C 109.5
O33 C282 H28D 109.6
O33 C282 H28E 109.3
H28D C282 H28E 109.5
O33 C282 H28F 109.5
H28D C282 H28F 109.5
H28E C282 H28F 109.5

loop_
_geom_bond_atom_site_label_1
_geom_bond_atom_site_label_2
_geom_bond_distance
Yb1 O4 2.2071(8)
Yb1 O13 2.2954(8)
Yb1 O3 2.3121(8)
Yb1 O10 2.3537(8)
Yb1 O18 2.3702(9)
Yb1 O5 2.4089(8)
Yb1 O9 2.4480(8)
Yb1 O6 2.5474(8)
Yb1 O14 2.5785(8)
Yb1 N3 2.8879(10)
Yb1 C3 3.1904(12)
Yb1 Yb3 3.5118
Yb2 O7 2.2671(8)
Yb2 O3 2.2896(8)
Yb2 O2 2.3095(8)
Yb2 O13 2.3174(8)
Yb2 O17 2.3753(9)
Yb2 O28 2.3989(11)
Yb2 N10 2.4397(11)
Yb2 O29 2.4431(10)
Yb2 O6 2.4646(8)
Yb2 N5 2.7770(12)
Yb2 N4 2.8408(12)
Yb2 C12 3.1388(13)
Yb3 O4 2.2404(8)
Yb3 O8 2.2809(8)
Yb3 O10 2.3010(8)
Yb3 O15 2.3641(8)
Yb3 N11 2.4058(10)
Yb3 O1 2.4055(8)
Yb3 O22 2.4082(10)
Yb3 O6 2.4594(8)
Yb3 O19 2.4893(9)
Yb3 N5 2.8219(12)
Yb3 N1 2.8893(11)
Yb3 C24 3.1628(13)
Yb4 O7 2.2037(8)
Yb4 O10 2.3024(8)
Yb4 O8 2.3101(8)
Yb4 O13 2.3754(8)
Yb4 O12 2.3875(9)
Yb4 O16 2.4439(9)
Yb4 O6 2.4877(8)
Yb4 O11 2.5044(8)
Yb4 O25 2.5127(9)
Yb4 N2 2.8707(11)
N1 O23 1.2086(14)
N1 O22 1.2686(15)
N1 O19 1.3024(15)
N2 O26 1.2169(15)
N2 O25 1.2622(15)
N2 O12 1.2787(15)
N3 O24 1.2252(13)
N3 O18 1.2666(13)
N3 O14 1.2735(13)
N4 O27 1.2156(18)
N4 O29 1.2487(15)
N4 O28 1.2803(16)
N5 O2 1.2579(14)
N5 O15 1.2836(15)
N5 O6 1.3284(14)
O1 C25 1.4251(15)
O1 C13 1.4440(15)
O3 C3 1.3365(14)
O4 C24 1.4172(15)
O5 C30 1.4418(16)
O7 C12 1.3982(16)
O8 C22 1.3374(14)
O9 C2 1.3948(15)
O9 C1 1.4543(16)
O10 H10 0.8518
O11 C21 1.3950(15)
O11 C23 1.4258(15)
O13 H13 0.8431
O16 H16A 0.8413
O16 H16B 0.8490
O17 C11 1.4409(16)
O17 C10 1.4431(16)
N10 C8 1.2860(17)
N10 C9 1.4634(18)
N11 C16 1.2777(16)
N11 C15 1.4669(17)
C1 H1A 0.9800
C1 H1B 0.9800
C1 H1C 0.9800
C2 C7 1.3640(17)
C2 C3 1.4101(17)
C3 C4 1.3951(17)
C4 C5 1.4180(19)
C4 C8 1.4563(19)
C5 C6 1.349(2)
C5 H5 0.9500
C6 C7 1.403(2)
C6 H6 0.9500
C7 H7 0.9500
C8 H8 0.9500
C9 C10 1.510(2)
C9 H9A 0.9900
C9 H9B 0.9900
C10 H10A 0.9900
C10 H10B 0.9900
C11 C12 1.5204(18)
C11 H11A 0.9900
C11 H11B 0.9900
C12 H12A 0.9900
C12 H12B 0.9900
C13 C24 1.4933(19)
C13 H13A 0.9900
C13 H13B 0.9900
C24 H24A 0.9900
C24 H24B 0.9900
C25 C15 1.5124(19)
C25 H25A 0.9900
C25 H25B 0.9900
C15 H15A 0.9900
C15 H15B 0.9900
C16 C17 1.4575(18)
C16 H16 0.9500
C17 C22 1.4043(17)
C17 C18 1.4147(18)
C18 C19 1.380(2)
C18 H18 0.9500
C19 C20 1.3988(19)
C19 H19 0.9500
C20 C21 1.3802(18)
C20 H20 0.9500
C21 C22 1.4071(18)
C23 H23A 0.9800
C23 H23B 0.9800
C23 H23C 0.9800
C30 H30A 0.9800
C30 H30B 0.9800
C30 H30C 0.9800
C26 C27 1.420(2)
C26 H26A 0.9800
C26 H26B 0.9800
C26 H26C 0.9800
C27 N9 1.023(3)
O33 C282 1.38(2)
O33 C281 1.405(2)
O33 H33 0.8364
O33 H33A 0.8417
C281 H28A 0.9800
C281 H28B 0.9800
C281 H28C 0.9800
C282 H28D 0.9800
C282 H28E 0.9800
C282 H28F 0.9800

loop_
_geom_hbond_atom_site_label_D
_geom_hbond_atom_site_label_H
_geom_hbond_atom_site_label_A
_geom_hbond_distance_DH
_geom_hbond_distance_HA
_geom_hbond_distance_DA
_geom_hbond_angle_DHA
O13 H13 O33 0.84 2.37 3.1583(13) 156.8
O16 H16B O19 0.85 2.36 3.0566(13) 140.1

loop_
_geom_torsion_atom_site_label_1
_geom_torsion_atom_site_label_2
_geom_torsion_atom_site_label_3
_geom_torsion_atom_site_label_4
_geom_torsion
O3 Yb2 Yb4 O7 163.89(4)
O2 Yb2 Yb4 O7 78.83(4)
O13 Yb2 Yb4 O7 -143.35(5)
O17 Yb2 Yb4 O7 3.16(4)
O28 Yb2 Yb4 O7 -104.93(5)
N10 Yb2 Yb4 O7 84.92(8)
O29 Yb2 Yb4 O7 -68.13(4)
O6 Yb2 Yb4 O7 117.23(4)
N5 Yb2 Yb4 O7 94.71(4)
N4 Yb2 Yb4 O7 -82.91(4)
C12 Yb2 Yb4 O7 -6.68(4)
O7 Yb2 Yb4 O10 -157.65(4)
O3 Yb2 Yb4 O10 6.24(3)
O2 Yb2 Yb4 O10 -78.82(3)
O13 Yb2 Yb4 O10 58.99(4)
O17 Yb2 Yb4 O10 -154.49(3)
O28 Yb2 Yb4 O10 97.42(4)
N10 Yb2 Yb4 O10 -72.73(8)
O29 Yb2 Yb4 O10 134.22(3)
O6 Yb2 Yb4 O10 -40.42(3)
N5 Yb2 Yb4 O10 -62.95(3)
N4 Yb2 Yb4 O10 119.43(3)
C12 Yb2 Yb4 O10 -164.33(3)
O7 Yb2 Yb4 O8 -81.30(4)
O3 Yb2 Yb4 O8 82.59(3)
O2 Yb2 Yb4 O8 -2.47(3)
O13 Yb2 Yb4 O8 135.35(4)
O17 Yb2 Yb4 O8 -78.14(3)
O28 Yb2 Yb4 O8 173.77(4)
N10 Yb2 Yb4 O8 3.62(8)
O29 Yb2 Yb4 O8 -149.43(3)
O6 Yb2 Yb4 O8 35.93(3)
N5 Yb2 Yb4 O8 13.41(3)
N4 Yb2 Yb4 O8 -164.21(3)
C12 Yb2 Yb4 O8 -87.98(3)
O7 Yb2 Yb4 O13 143.35(5)
O3 Yb2 Yb4 O13 -52.76(4)
O2 Yb2 Yb4 O13 -137.81(4)
O17 Yb2 Yb4 O13 146.51(4)
O28 Yb2 Yb4 O13 38.43(4)
N10 Yb2 Yb4 O13 -131.73(8)
O29 Yb2 Yb4 O13 75.23(4)
O6 Yb2 Yb4 O13 -99.41(4)
N5 Yb2 Yb4 O13 -121.94(4)
N4 Yb2 Yb4 O13 60.44(4)
C12 Yb2 Yb4 O13 136.68(4)
O7 Yb2 Yb4 O12 68.21(4)
O3 Yb2 Yb4 O12 -127.90(3)
O2 Yb2 Yb4 O12 147.05(3)
O13 Yb2 Yb4 O12 -75.14(4)
O17 Yb2 Yb4 O12 71.37(3)
O28 Yb2 Yb4 O12 -36.71(4)
N10 Yb2 Yb4 O12 153.13(8)
O29 Yb2 Yb4 O12 0.09(3)
O6 Yb2 Yb4 O12 -174.55(3)
N5 Yb2 Yb4 O12 162.92(3)
N4 Yb2 Yb4 O12 -14.70(3)
C12 Yb2 Yb4 O12 61.54(4)
O7 Yb2 Yb4 O16 -144.69(15)
O3 Yb2 Yb4 O16 19.20(15)
O2 Yb2 Yb4 O16 -65.86(15)
O13 Yb2 Yb4 O16 71.96(15)
O17 Yb2 Yb4 O16 -141.53(15)
O28 Yb2 Yb4 O16 110.38(15)
N10 Yb2 Yb4 O16 -59.77(17)
O29 Yb2 Yb4 O16 147.18(15)
O6 Yb2 Yb4 O16 -27.46(15)
N5 Yb2 Yb4 O16 -49.98(15)
N4 Yb2 Yb4 O16 132.40(15)
C12 Yb2 Yb4 O16 -151.37(15)
O7 Yb2 Yb4 O6 -117.23(4)
O3 Yb2 Yb4 O6 46.66(3)
O2 Yb2 Yb4 O6 -38.40(3)
O13 Yb2 Yb4 O6 99.41(4)
O17 Yb2 Yb4 O6 -114.07(3)
O28 Yb2 Yb4 O6 137.84(4)
N10 Yb2 Yb4 O6 -32.31(8)
O29 Yb2 Yb4 O6 174.64(3)
N5 Yb2 Yb4 O6 -22.52(4)
N4 Yb2 Yb4 O6 159.85(4)
C12 Yb2 Yb4 O6 -123.91(4)
O7 Yb2 Yb4 O11 -11.60(4)
O3 Yb2 Yb4 O11 152.29(3)
O2 Yb2 Yb4 O11 67.23(3)
O13 Yb2 Yb4 O11 -154.95(4)
O17 Yb2 Yb4 O11 -8.44(3)
O28 Yb2 Yb4 O11 -116.53(4)
N10 Yb2 Yb4 O11 73.32(8)
O29 Yb2 Yb4 O11 -79.73(3)
O6 Yb2 Yb4 O11 105.63(3)
N5 Yb2 Yb4 O11 83.11(3)
N4 Yb2 Yb4 O11 -94.51(3)
C12 Yb2 Yb4 O11 -18.28(3)
O7 Yb2 Yb4 O25 121.33(4)
O3 Yb2 Yb4 O25 -74.78(3)
O2 Yb2 Yb4 O25 -159.83(3)
O13 Yb2 Yb4 O25 -22.02(4)
O17 Yb2 Yb4 O25 124.50(3)
O28 Yb2 Yb4 O25 16.41(4)
N10 Yb2 Yb4 O25 -153.74(8)
O29 Yb2 Yb4 O25 53.21(3)
O6 Yb2 Yb4 O25 -121.43(3)
N5 Yb2 Yb4 O25 -143.96(4)
N4 Yb2 Yb4 O25 38.42(4)
C12 Yb2 Yb4 O25 114.66(4)
O7 Yb2 Yb4 N2 93.48(4)
O3 Yb2 Yb4 N2 -102.63(3)
O2 Yb2 Yb4 N2 172.32(3)
O13 Yb2 Yb4 N2 -49.87(4)
O17 Yb2 Yb4 N2 96.64(3)
O28 Yb2 Yb4 N2 -11.44(4)
N10 Yb2 Yb4 N2 178.41(8)
O29 Yb2 Yb4 N2 25.36(3)
O6 Yb2 Yb4 N2 -149.28(3)
N5 Yb2 Yb4 N2 -171.81(4)
N4 Yb2 Yb4 N2 10.57(4)
C12 Yb2 Yb4 N2 86.81(4)
O7 Yb2 Yb4 Yb3 -118.14(3)
O3 Yb2 Yb4 Yb3 45.75(2)
O2 Yb2 Yb4 Yb3 -39.31(2)
O13 Yb2 Yb4 Yb3 98.51(3)
O17 Yb2 Yb4 Yb3 -114.98(2)
O28 Yb2 Yb4 Yb3 136.93(3)
N10 Yb2 Yb4 Yb3 -33.22(8)
O29 Yb2 Yb4 Yb3 173.73(2)
O6 Yb2 Yb4 Yb3 -0.91(2)
N5 Yb2 Yb4 Yb3 -23.43(3)
N4 Yb2 Yb4 Yb3 158.95(3)
C12 Yb2 Yb4 Yb3 -124.82(3)
O4 Yb3 Yb4 O7 -83.30(3)
O8 Yb3 Yb4 O7 79.19(4)
O10 Yb3 Yb4 O7 -135.94(4)
O15 Yb3 Yb4 O7 2.44(3)
N11 Yb3 Yb4 O7 75.10(3)
O1 Yb3 Yb4 O7 -29.93(7)
O22 Yb3 Yb4 O7 -172.11(4)
O6 Yb3 Yb4 O7 -34.27(3)
O19 Yb3 Yb4 O7 149.69(3)
N5 Yb3 Yb4 O7 -12.04(3)
N1 Yb3 Yb4 O7 166.29(3)
C24 Yb3 Yb4 O7 -80.11(4)
O4 Yb3 Yb4 O10 52.64(4)
O8 Yb3 Yb4 O10 -144.87(4)
O15 Yb3 Yb4 O10 138.37(4)
N11 Yb3 Yb4 O10 -148.96(4)
O1 Yb3 Yb4 O10 106.01(7)
O22 Yb3 Yb4 O10 -36.18(4)
O6 Yb3 Yb4 O10 101.67(4)
O19 Yb3 Yb4 O10 -74.37(4)
N5 Yb3 Yb4 O10 123.89(4)
N1 Yb3 Yb4 O10 -57.77(4)
C24 Yb3 Yb4 O10 55.83(4)
O4 Yb3 Yb4 O8 -162.49(4)
O10 Yb3 Yb4 O8 144.87(4)
O15 Yb3 Yb4 O8 -76.76(4)
N11 Yb3 Yb4 O8 -4.10(4)
O1 Yb3 Yb4 O8 -109.12(7)
O22 Yb3 Yb4 O8 108.69(4)
O6 Yb3 Yb4 O8 -113.46(4)
O19 Yb3 Yb4 O8 70.50(4)
N5 Yb3 Yb4 O8 -91.24(4)
N1 Yb3 Yb4 O8 87.10(4)
C24 Yb3 Yb4 O8 -159.30(4)
O4 Yb3 Yb4 O13 -7.60(3)
O8 Yb3 Yb4 O13 154.89(4)
O10 Yb3 Yb4 O13 -60.24(4)
O15 Yb3 Yb4 O13 78.13(3)
N11 Yb3 Yb4 O13 150.79(3)
O1 Yb3 Yb4 O13 45.77(7)
O22 Yb3 Yb4 O13 -96.42(3)
O6 Yb3 Yb4 O13 41.43(3)
O19 Yb3 Yb4 O13 -134.61(3)
N5 Yb3 Yb4 O13 63.65(3)
N1 Yb3 Yb4 O13 -118.01(3)
C24 Yb3 Yb4 O13 -4.41(3)
O4 Yb3 Yb4 O12 97.92(11)
O8 Yb3 Yb4 O12 -99.59(12)
O10 Yb3 Yb4 O12 45.28(12)
O15 Yb3 Yb4 O12 -176.34(11)
N11 Yb3 Yb4 O12 -103.68(11)
O1 Yb3 Yb4 O12 151.29(13)
O22 Yb3 Yb4 O12 9.11(12)
O6 Yb3 Yb4 O12 146.96(11)
O19 Yb3 Yb4 O12 -29.09(11)
N5 Yb3 Yb4 O12 169.18(11)
N1 Yb3 Yb4 O12 -12.49(11)
C24 Yb3 Yb4 O12 101.11(12)
O4 Yb3 Yb4 O16 128.19(3)
O8 Yb3 Yb4 O16 -69.32(4)
O10 Yb3 Yb4 O16 75.55(4)
O15 Yb3 Yb4 O16 -146.08(3)
N11 Yb3 Yb4 O16 -73.42(3)
O1 Yb3 Yb4 O16 -178.44(7)
O22 Yb3 Yb4 O16 39.37(4)
O6 Yb3 Yb4 O16 177.22(3)
O19 Yb3 Yb4 O16 1.18(3)
N5 Yb3 Yb4 O16 -160.56(3)
N1 Yb3 Yb4 O16 17.77(3)
C24 Yb3 Yb4 O16 131.38(4)
O4 Yb3 Yb4 O6 -49.03(3)
O8 Yb3 Yb4 O6 113.46(4)
O10 Yb3 Yb4 O6 -101.67(4)
O15 Yb3 Yb4 O6 36.70(3)
N11 Yb3 Yb4 O6 109.36(4)
O1 Yb3 Yb4 O6 4.34(7)
O22 Yb3 Yb4 O6 -137.85(4)
O19 Yb3 Yb4 O6 -176.04(3)
N5 Yb3 Yb4 O6 22.22(4)
N1 Yb3 Yb4 O6 -159.44(3)
C24 Yb3 Yb4 O6 -45.84(4)
O4 Yb3 Yb4 O11 -161.92(3)
O8 Yb3 Yb4 O11 0.57(4)
O10 Yb3 Yb4 O11 145.44(4)
O15 Yb3 Yb4 O11 -76.19(3)
N11 Yb3 Yb4 O11 -3.53(3)
O1 Yb3 Yb4 O11 -108.55(7)
O22 Yb3 Yb4 O11 109.26(3)
O6 Yb3 Yb4 O11 -112.89(3)
O19 Yb3 Yb4 O11 71.07(3)
N5 Yb3 Yb4 O11 -90.67(3)
N1 Yb3 Yb4 O11 87.66(3)
C24 Yb3 Yb4 O11 -158.73(3)
O4 Yb3 Yb4 O25 66.72(3)
O8 Yb3 Yb4 O25 -130.78(4)
O10 Yb3 Yb4 O25 14.08(4)
O15 Yb3 Yb4 O25 152.46(3)
N11 Yb3 Yb4 O25 -134.88(4)
O1 Yb3 Yb4 O25 120.09(7)
O22 Yb3 Yb4 O25 -22.09(4)
O6 Yb3 Yb4 O25 115.76(4)
O19 Yb3 Yb4 O25 -60.29(3)
N5 Yb3 Yb4 O25 137.98(4)
N1 Yb3 Yb4 O25 -43.69(3)
C24 Yb3 Yb4 O25 69.91(4)
O4 Yb3 Yb4 N2 75.32(4)
O8 Yb3 Yb4 N2 -122.19(5)
O10 Yb3 Yb4 N2 22.68(5)
O15 Yb3 Yb4 N2 161.05(4)
N11 Yb3 Yb4 N2 -126.29(5)
O1 Yb3 Yb4 N2 128.69(7)
O22 Yb3 Yb4 N2 -13.50(5)
O6 Yb3 Yb4 N2 124.35(5)
O19 Yb3 Yb4 N2 -51.69(4)
N5 Yb3 Yb4 N2 146.57(5)
N1 Yb3 Yb4 N2 -35.10(4)
C24 Yb3 Yb4 N2 78.51(5)
O4 Yb3 Yb4 Yb2 -48.12(2)
O8 Yb3 Yb4 Yb2 114.37(3)
O10 Yb3 Yb4 Yb2 -100.76(3)
O15 Yb3 Yb4 Yb2 37.613(19)
N11 Yb3 Yb4 Yb2 110.27(3)
O1 Yb3 Yb4 Yb2 5.25(6)
O22 Yb3 Yb4 Yb2 -136.94(3)
O6 Yb3 Yb4 Yb2 0.91(3)
O19 Yb3 Yb4 Yb2 -175.13(2)
N5 Yb3 Yb4 Yb2 23.13(3)
N1 Yb3 Yb4 Yb2 -158.53(2)
C24 Yb3 Yb4 Yb2 -44.93(3)
O4 Yb3 N1 O23 99.6(13)
O8 Yb3 N1 O23 -114.1(13)
O10 Yb3 N1 O23 171.6(13)
O15 Yb3 N1 O23 -21.9(14)
N11 Yb3 N1 O23 -38.3(13)
O1 Yb3 N1 O23 29.9(13)
O22 Yb3 N1 O23 70.1(13)
O6 Yb3 N1 O23 178(100)
O19 Yb3 N1 O23 -115.8(13)
N5 Yb3 N1 O23 -142.9(12)
C24 Yb3 N1 O23 76.6(13)
O4 Yb3 N1 O22 29.58(8)
O8 Yb3 N1 O22 175.85(7)
O10 Yb3 N1 O22 101.54(8)
O15 Yb3 N1 O22 -92.00(10)
N11 Yb3 N1 O22 -108.39(8)
O1 Yb3 N1 O22 -40.14(8)
O6 Yb3 N1 O22 108.02(8)
O19 Yb3 N1 O22 174.10(12)
N5 Yb3 N1 O22 147.0(2)
C24 Yb3 N1 O22 6.58(8)
O4 Yb3 N1 O19 -144.52(7)
O8 Yb3 N1 O19 1.74(7)
O10 Yb3 N1 O19 -72.56(7)
O15 Yb3 N1 O19 93.90(10)
N11 Yb3 N1 O19 77.51(7)
O1 Yb3 N1 O19 145.76(7)
O22 Yb3 N1 O19 -174.10(12)
O6 Yb3 N1 O19 -66.08(9)
N5 Yb3 N1 O19 -27.1(3)
C24 Yb3 N1 O19 -167.52(7)
O7 Yb4 N2 O26 -103.5(8)
O10 Yb4 N2 O26 112.9(8)
O8 Yb4 N2 O26 26.5(9)
O13 Yb4 N2 O26 -174.9(8)
O12 Yb4 N2 O26 -72.2(8)
O16 Yb4 N2 O26 42.7(8)
O6 Yb4 N2 O26 177.7(8)
O11 Yb4 N2 O26 -27.6(8)
O25 Yb4 N2 O26 115.4(9)
Yb2 Yb4 N2 O26 -144.6(8)
Yb3 Yb4 N2 O26 98.0(8)
O7 Yb4 N2 O25 141.06(7)
O10 Yb4 N2 O25 -2.47(8)
O8 Yb4 N2 O25 -88.89(8)
O13 Yb4 N2 O25 69.65(7)
O12 Yb4 N2 O25 172.39(12)
O16 Yb4 N2 O25 -72.73(7)
O6 Yb4 N2 O25 62.33(9)
O11 Yb4 N2 O25 -142.99(7)
Yb2 Yb4 N2 O25 100.02(7)
Yb3 Yb4 N2 O25 -17.39(9)
O7 Yb4 N2 O12 -31.33(8)
O10 Yb4 N2 O12 -174.86(7)
O8 Yb4 N2 O12 98.72(8)
O13 Yb4 N2 O12 -102.74(7)
O16 Yb4 N2 O12 114.88(7)
O6 Yb4 N2 O12 -110.06(7)
O11 Yb4 N2 O12 44.62(7)
O25 Yb4 N2 O12 -172.39(12)
Yb2 Yb4 N2 O12 -72.38(7)
Yb3 Yb4 N2 O12 170.21(5)
O4 Yb1 N3 O24 -33.7(10)
O13 Yb1 N3 O24 -174.1(10)
O3 Yb1 N3 O24 94.8(10)
O10 Yb1 N3 O24 -103.8(10)
O18 Yb1 N3 O24 5.7(10)
O5 Yb1 N3 O24 113.8(10)
O9 Yb1 N3 O24 44.8(10)
O6 Yb1 N3 O24 -106.6(10)
O14 Yb1 N3 O24 -175.4(11)
C3 Yb1 N3 O24 59.3(11)
Yb3 Yb1 N3 O24 -73.0(10)
O4 Yb1 N3 O18 -39.37(7)
O13 Yb1 N3 O18 -179.82(6)
O3 Yb1 N3 O18 89.12(9)
O10 Yb1 N3 O18 -109.50(7)
O5 Yb1 N3 O18 108.13(7)
O9 Yb1 N3 O18 39.15(7)
O6 Yb1 N3 O18 -112.24(7)
O14 Yb1 N3 O18 178.87(10)
C3 Yb1 N3 O18 53.64(8)
Yb3 Yb1 N3 O18 -78.66(6)
O4 Yb1 N3 O14 141.75(6)
O13 Yb1 N3 O14 1.30(7)
O3 Yb1 N3 O14 -89.75(8)
O10 Yb1 N3 O14 71.62(6)
O18 Yb1 N3 O14 -178.87(10)
O5 Yb1 N3 O14 -70.75(6)
O9 Yb1 N3 O14 -139.72(6)
O6 Yb1 N3 O14 68.88(7)
C3 Yb1 N3 O14 -125.24(6)
Yb3 Yb1 N3 O14 102.46(6)
O7 Yb2 N4 O27 105.8(13)
O3 Yb2 N4 O27 -107.1(13)
O2 Yb2 N4 O27 11.3(13)
O13 Yb2 N4 O27 180(100)
O17 Yb2 N4 O27 36.9(13)
O28 Yb2 N4 O27 -78.0(13)
N10 Yb2 N4 O27 -32.1(13)
O29 Yb2 N4 O27 108.1(13)
O6 Yb2 N4 O27 172.0(12)
N5 Yb2 N4 O27 116.1(12)
C12 Yb2 N4 O27 85.8(13)
O7 Yb2 N4 O29 -2.38(8)
O3 Yb2 N4 O29 144.72(7)
O2 Yb2 N4 O29 -96.78(10)
O13 Yb2 N4 O29 71.44(7)
O17 Yb2 N4 O29 -71.23(7)
O28 Yb2 N4 O29 173.86(12)
N10 Yb2 N4 O29 -140.28(8)
O6 Yb2 N4 O29 63.90(10)
N5 Yb2 N4 O29 8.0(5)
C12 Yb2 N4 O29 -22.33(7)
O7 Yb2 N4 O28 -176.24(7)
O3 Yb2 N4 O28 -29.13(8)
O2 Yb2 N4 O28 89.36(10)
O13 Yb2 N4 O28 -102.41(8)
O17 Yb2 N4 O28 114.91(8)
N10 Yb2 N4 O28 45.86(8)
O29 Yb2 N4 O28 -173.86(12)
O6 Yb2 N4 O28 -109.96(8)
N5 Yb2 N4 O28 -165.9(4)
C12 Yb2 N4 O28 163.81(8)
O7 Yb2 N5 O2 -103.40(7)
O3 Yb2 N5 O2 108.39(7)
O13 Yb2 N5 O2 -177.19(7)
O17 Yb2 N5 O2 -35.49(7)
O28 Yb2 N5 O2 82.96(12)
N10 Yb2 N5 O2 34.24(7)
O29 Yb2 N5 O2 -107.11(8)
O6 Yb2 N5 O2 -177.00(11)
N4 Yb2 N5 O2 -113.9(4)
C12 Yb2 N5 O2 -83.66(7)
O7 Yb2 N5 O15 150(2)
O3 Yb2 N5 O15 2(2)
O2 Yb2 N5 O15 -106(2)
O13 Yb2 N5 O15 77(2)
O17 Yb2 N5 O15 -142(2)
O28 Yb2 N5 O15 -23(2)
N10 Yb2 N5 O15 -72(2)
O29 Yb2 N5 O15 147(2)
O6 Yb2 N5 O15 77(2)
N4 Yb2 N5 O15 139.8(19)
C12 Yb2 N5 O15 170(2)
O7 Yb2 N5 O6 73.60(6)
O3 Yb2 N5 O6 -74.62(6)
O2 Yb2 N5 O6 177.00(11)
O13 Yb2 N5 O6 -0.20(6)
O17 Yb2 N5 O6 141.51(6)
O28 Yb2 N5 O6 -100.05(10)
N10 Yb2 N5 O6 -148.77(6)
O29 Yb2 N5 O6 69.89(9)
N4 Yb2 N5 O6 63.0(4)
C12 Yb2 N5 O6 93.34(6)
O7 Yb2 N5 Yb3 75.37(5)
O3 Yb2 N5 Yb3 -72.84(5)
O2 Yb2 N5 Yb3 178.77(10)
O13 Yb2 N5 Yb3 1.58(5)
O17 Yb2 N5 Yb3 143.28(5)
O28 Yb2 N5 Yb3 -98.27(10)
N10 Yb2 N5 Yb3 -146.99(5)
O29 Yb2 N5 Yb3 71.66(8)
O6 Yb2 N5 Yb3 1.77(4)
N4 Yb2 N5 Yb3 64.8(4)
C12 Yb2 N5 Yb3 95.11(5)
O4 Yb3 N5 O2 106(3)
O8 Yb3 N5 O2 -43(3)
O10 Yb3 N5 O2 32(3)
O15 Yb3 N5 O2 -147(3)
N11 Yb3 N5 O2 -117(3)
O1 Yb3 N5 O2 174(94)
O22 Yb3 N5 O2 123(3)
O6 Yb3 N5 O2 34(3)
O19 Yb3 N5 O2 -35(3)
N1 Yb3 N5 O2 -13(3)
C24 Yb3 N5 O2 128(3)
O4 Yb3 N5 O15 -107.26(7)
O8 Yb3 N5 O15 103.91(7)
O10 Yb3 N5 O15 178.73(7)
N11 Yb3 N5 O15 29.93(7)
O1 Yb3 N5 O15 -39.20(7)
O22 Yb3 N5 O15 -90.08(12)
O6 Yb3 N5 O15 -179.03(11)
O19 Yb3 N5 O15 111.74(8)
N1 Yb3 N5 O15 133.6(2)
C24 Yb3 N5 O15 -85.38(7)
O4 Yb3 N5 O6 71.77(6)
O8 Yb3 N5 O6 -77.06(6)
O10 Yb3 N5 O6 -2.24(6)
O15 Yb3 N5 O6 179.03(11)
N11 Yb3 N5 O6 -151.04(6)
O1 Yb3 N5 O6 139.83(6)
O22 Yb3 N5 O6 88.95(11)
O19 Yb3 N5 O6 -69.23(9)
N1 Yb3 N5 O6 -47.3(3)
C24 Yb3 N5 O6 93.65(6)
O4 Yb3 N5 Yb2 69.96(5)
O8 Yb3 N5 Yb2 -78.87(5)
O10 Yb3 N5 Yb2 -4.05(5)
O15 Yb3 N5 Yb2 177.22(10)
N11 Yb3 N5 Yb2 -152.85(5)
O1 Yb3 N5 Yb2 138.03(5)
O22 Yb3 N5 Yb2 87.14(11)
O6 Yb3 N5 Yb2 -1.81(4)
O19 Yb3 N5 Yb2 -71.04(8)
N1 Yb3 N5 Yb2 -49.1(3)
C24 Yb3 N5 Yb2 91.84(5)
O4 Yb3 O1 C25 157.48(9)
O8 Yb3 O1 C25 13.86(10)
O10 Yb3 O1 C25 -176.45(8)
O15 Yb3 O1 C25 66.56(8)
N11 Yb3 O1 C25 -12.82(8)
O22 Yb3 O1 C25 -112.49(9)
O6 Yb3 O1 C25 103.60(8)
O19 Yb3 O1 C25 -79.42(9)
N5 Yb3 O1 C25 83.73(9)
N1 Yb3 O1 C25 -95.37(8)
C24 Yb3 O1 C25 162.19(10)
O4 Yb3 O1 C13 22.95(7)
O8 Yb3 O1 C13 -120.67(7)
O10 Yb3 O1 C13 49.02(9)
O15 Yb3 O1 C13 -67.97(7)
N11 Yb3 O1 C13 -147.36(8)
O22 Yb3 O1 C13 112.97(8)
O6 Yb3 O1 C13 -30.93(8)
O19 Yb3 O1 C13 146.05(7)
N5 Yb3 O1 C13 -50.81(8)
N1 Yb3 O1 C13 130.10(7)
C24 Yb3 O1 C13 27.65(7)
O15 N5 O2 Yb2 177.19(10)
O6 N5 O2 Yb2 -3.02(11)
Yb3 N5 O2 Yb2 -36(3)
O7 Yb2 O2 N5 71.26(7)
O3 Yb2 O2 N5 -67.43(7)
O13 Yb2 O2 N5 3.20(8)
O17 Yb2 O2 N5 143.89(7)
O28 Yb2 O2 N5 -140.80(7)
N10 Yb2 O2 N5 -143.70(8)
O29 Yb2 O2 N5 117.35(8)
O6 Yb2 O2 N5 1.75(6)
N4 Yb2 O2 N5 169.78(8)
C12 Yb2 O2 N5 94.82(7)
O7 Yb2 O3 C3 -129.11(10)
O2 Yb2 O3 C3 -55.71(10)
O13 Yb2 O3 C3 -176.97(11)
O17 Yb2 O3 C3 4.27(13)
O28 Yb2 O3 C3 89.67(10)
N10 Yb2 O3 C3 16.40(10)
O29 Yb2 O3 C3 120.98(10)
O6 Yb2 O3 C3 -110.32(10)
N5 Yb2 O3 C3 -80.99(10)
N4 Yb2 O3 C3 102.34(10)
C12 Yb2 O3 C3 -118.69(12)
O7 Yb2 O3 Yb1 25.35(5)
O2 Yb2 O3 Yb1 98.75(3)
O13 Yb2 O3 Yb1 -22.51(3)
O17 Yb2 O3 Yb1 158.73(4)
O28 Yb2 O3 Yb1 -115.87(4)
N10 Yb2 O3 Yb1 170.86(4)
O29 Yb2 O3 Yb1 -84.56(4)
O6 Yb2 O3 Yb1 44.14(3)
N5 Yb2 O3 Yb1 73.47(3)
N4 Yb2 O3 Yb1 -103.20(3)
C12 Yb2 O3 Yb1 35.77(10)
O4 Yb1 O3 C3 51.75(8)
O13 Yb1 O3 C3 -177.52(8)
O10 Yb1 O3 C3 125.26(7)
O18 Yb1 O3 C3 -33.26(10)
O5 Yb1 O3 C3 -96.90(8)
O9 Yb1 O3 C3 -22.26(7)
O6 Yb1 O3 C3 116.74(8)
O14 Yb1 O3 C3 -124.67(8)
N3 Yb1 O3 C3 -78.42(10)
Yb3 Yb1 O3 C3 89.35(8)
O4 Yb1 O3 Yb2 -107.99(3)
O13 Yb1 O3 Yb2 22.74(3)
O10 Yb1 O3 Yb2 -34.48(5)
O18 Yb1 O3 Yb2 167.01(3)
O5 Yb1 O3 Yb2 103.36(3)
O9 Yb1 O3 Yb2 178.00(4)
O6 Yb1 O3 Yb2 -43.00(3)
O14 Yb1 O3 Yb2 75.59(5)
N3 Yb1 O3 Yb2 121.85(5)
C3 Yb1 O3 Yb2 -159.74(9)
Yb3 Yb1 O3 Yb2 -70.39(3)
O13 Yb1 O4 C24 -150.60(10)
O3 Yb1 O4 C24 -75.83(11)
O10 Yb1 O4 C24 154.66(12)
O18 Yb1 O4 C24 66.62(11)
O5 Yb1 O4 C24 2.57(14)
O9 Yb1 O4 C24 -11.37(11)
O6 Yb1 O4 C24 -140.61(12)
O14 Yb1 O4 C24 101.57(11)
N3 Yb1 O4 C24 82.59(11)
C3 Yb1 O4 C24 -59.00(11)
Yb3 Yb1 O4 C24 177.52(13)
O13 Yb1 O4 Yb3 31.88(5)
O3 Yb1 O4 Yb3 106.65(3)
O10 Yb1 O4 Yb3 -22.86(3)
O18 Yb1 O4 Yb3 -110.90(4)
O5 Yb1 O4 Yb3 -174.95(4)
O9 Yb1 O4 Yb3 171.11(4)
O6 Yb1 O4 Yb3 41.87(3)
O14 Yb1 O4 Yb3 -75.95(4)
N3 Yb1 O4 Yb3 -94.92(3)
C3 Yb1 O4 Yb3 123.48(4)
O8 Yb3 O4 C24 156.64(7)
O10 Yb3 O4 C24 -154.75(9)
O15 Yb3 O4 C24 84.54(8)
N11 Yb3 O4 C24 22.22(10)
O1 Yb3 O4 C24 8.75(8)
O22 Yb3 O4 C24 -64.02(8)
O6 Yb3 O4 C24 138.58(9)
O19 Yb3 O4 C24 -95.59(8)
N5 Yb3 O4 C24 110.16(8)
N1 Yb3 O4 C24 -76.45(8)
O8 Yb3 O4 Yb1 -25.25(6)
O10 Yb3 O4 Yb1 23.36(3)
O15 Yb3 O4 Yb1 -97.35(4)
N11 Yb3 O4 Yb1 -159.66(4)
O1 Yb3 O4 Yb1 -173.14(4)
O22 Yb3 O4 Yb1 114.10(4)
O6 Yb3 O4 Yb1 -43.31(3)
O19 Yb3 O4 Yb1 82.52(5)
N5 Yb3 O4 Yb1 -71.73(4)
N1 Yb3 O4 Yb1 101.66(4)
C24 Yb3 O4 Yb1 178.11(10)
O4 Yb1 O5 C30 -68.33(11)
O13 Yb1 O5 C30 91.17(10)
O3 Yb1 O5 C30 14.17(9)
O10 Yb1 O5 C30 149.34(9)
O18 Yb1 O5 C30 -132.54(10)
O9 Yb1 O5 C30 -54.03(9)
O6 Yb1 O5 C30 60.30(10)
O14 Yb1 O5 C30 176.14(10)
N3 Yb1 O5 C30 -156.92(10)
C3 Yb1 O5 C30 -7.21(9)
Yb3 Yb1 O5 C30 137.24(15)
O2 N5 O6 Yb3 -178.90(10)
O15 N5 O6 Yb3 0.91(10)
Yb2 N5 O6 Yb3 178.30(4)
O2 N5 O6 Yb2 2.80(10)
O15 N5 O6 Yb2 -177.39(9)
Yb3 N5 O6 Yb2 -178.30(4)
O2 N5 O6 Yb4 -86.70(12)
O15 N5 O6 Yb4 93.11(12)
Yb2 N5 O6 Yb4 -89.50(8)
Yb3 N5 O6 Yb4 92.20(8)
O2 N5 O6 Yb1 91.11(13)
O15 N5 O6 Yb1 -89.08(12)
Yb2 N5 O6 Yb1 88.31(8)
Yb3 N5 O6 Yb1 -89.98(8)
O4 Yb3 O6 N5 -99.95(7)
O8 Yb3 O6 N5 93.16(7)
O10 Yb3 O6 N5 177.49(7)
O15 Yb3 O6 N5 -0.54(6)
N11 Yb3 O6 N5 34.53(7)
O1 Yb3 O6 N5 -45.92(7)
O22 Yb3 O6 N5 -142.64(7)
O19 Yb3 O6 N5 137.72(6)
N1 Yb3 O6 N5 170.28(7)
C24 Yb3 O6 N5 -84.76(7)
O4 Yb3 O6 Yb2 -3.3(12)
O8 Yb3 O6 Yb2 -170.2(13)
O10 Yb3 O6 Yb2 -85.9(12)
O15 Yb3 O6 Yb2 96.1(13)
N11 Yb3 O6 Yb2 131.2(12)
O1 Yb3 O6 Yb2 50.7(13)
O22 Yb3 O6 Yb2 -46.0(13)
O19 Yb3 O6 Yb2 -125.6(12)
N5 Yb3 O6 Yb2 96.6(13)
N1 Yb3 O6 Yb2 -93.1(13)
C24 Yb3 O6 Yb2 11.9(12)
O4 Yb3 O6 Yb4 127.49(3)
O8 Yb3 O6 Yb4 -39.40(2)
O10 Yb3 O6 Yb4 44.94(3)
O15 Yb3 O6 Yb4 -133.09(4)
N11 Yb3 O6 Yb4 -98.02(3)
O1 Yb3 O6 Yb4 -178.47(2)
O22 Yb3 O6 Yb4 84.80(5)
O19 Yb3 O6 Yb4 5.17(4)
N5 Yb3 O6 Yb4 -132.56(7)
N1 Yb3 O6 Yb4 37.73(6)
C24 Yb3 O6 Yb4 142.69(3)
O4 Yb3 O6 Yb1 35.17(3)
O8 Yb3 O6 Yb1 -131.72(3)
O10 Yb3 O6 Yb1 -47.38(3)
O15 Yb3 O6 Yb1 134.59(4)
N11 Yb3 O6 Yb1 169.66(3)
O1 Yb3 O6 Yb1 89.20(3)
O22 Yb3 O6 Yb1 -7.52(6)
O19 Yb3 O6 Yb1 -87.15(4)
N5 Yb3 O6 Yb1 135.12(7)
N1 Yb3 O6 Yb1 -54.59(6)
C24 Yb3 O6 Yb1 50.37(3)
O7 Yb2 O6 N5 -96.96(7)
O3 Yb2 O6 N5 96.69(7)
O2 Yb2 O6 N5 -1.64(6)
O13 Yb2 O6 N5 179.78(7)
O17 Yb2 O6 N5 -45.36(7)
O28 Yb2 O6 N5 136.20(7)
N10 Yb2 O6 N5 35.68(7)
O29 Yb2 O6 N5 -139.75(6)
N4 Yb2 O6 N5 -171.81(7)
C12 Yb2 O6 N5 -86.16(7)
O7 Yb2 O6 Yb3 166.4(13)
O3 Yb2 O6 Yb3 0.0(12)
O2 Yb2 O6 Yb3 -98.3(13)
O13 Yb2 O6 Yb3 83.1(12)
O17 Yb2 O6 Yb3 -142.0(12)
O28 Yb2 O6 Yb3 39.5(13)
N10 Yb2 O6 Yb3 -61.0(13)
O29 Yb2 O6 Yb3 123.6(12)
N5 Yb2 O6 Yb3 -96.7(13)
N4 Yb2 O6 Yb3 91.5(13)
C12 Yb2 O6 Yb3 177(60)
O7 Yb2 O6 Yb4 35.56(3)
O3 Yb2 O6 Yb4 -130.80(3)
O2 Yb2 O6 Yb4 130.87(4)
O13 Yb2 O6 Yb4 -47.70(3)
O17 Yb2 O6 Yb4 87.15(3)
O28 Yb2 O6 Yb4 -91.28(6)
N10 Yb2 O6 Yb4 168.19(3)
O29 Yb2 O6 Yb4 -7.24(5)
N5 Yb2 O6 Yb4 132.52(7)
N4 Yb2 O6 Yb4 -39.29(7)
C12 Yb2 O6 Yb4 46.36(3)
O7 Yb2 O6 Yb1 127.89(3)
O3 Yb2 O6 Yb1 -38.46(2)
O2 Yb2 O6 Yb1 -136.79(4)
O13 Yb2 O6 Yb1 44.63(2)
O17 Yb2 O6 Yb1 179.49(2)
O28 Yb2 O6 Yb1 1.05(6)
N10 Yb2 O6 Yb1 -99.47(3)
O29 Yb2 O6 Yb1 85.10(4)
N5 Yb2 O6 Yb1 -135.15(7)
N4 Yb2 O6 Yb1 53.04(6)
C12 Yb2 O6 Yb1 138.69(3)
O7 Yb4 O6 N5 52.24(9)
O10 Yb4 O6 N5 -137.60(10)
O8 Yb4 O6 N5 -53.35(9)
O13 Yb4 O6 N5 135.64(10)
O12 Yb4 O6 N5 98.13(10)
O16 Yb4 O6 N5 -95.97(10)
O11 Yb4 O6 N5 -7.59(10)
O25 Yb4 O6 N5 173.18(9)
N2 Yb4 O6 N5 143.84(9)
Yb2 Yb4 O6 N5 88.84(10)
Yb3 Yb4 O6 N5 -92.46(10)
O7 Yb4 O6 Yb3 144.70(3)
O10 Yb4 O6 Yb3 -45.15(3)
O8 Yb4 O6 Yb3 39.11(3)
O13 Yb4 O6 Yb3 -131.90(3)
O12 Yb4 O6 Yb3 -169.41(4)
O16 Yb4 O6 Yb3 -3.51(4)
O11 Yb4 O6 Yb3 84.86(3)
O25 Yb4 O6 Yb3 -94.37(4)
N2 Yb4 O6 Yb3 -123.71(5)
Yb2 Yb4 O6 Yb3 -178.70(4)
O7 Yb4 O6 Yb2 -36.60(3)
O10 Yb4 O6 Yb2 133.56(3)
O8 Yb4 O6 Yb2 -142.19(3)
O13 Yb4 O6 Yb2 46.80(3)
O12 Yb4 O6 Yb2 9.29(6)
O16 Yb4 O6 Yb2 175.19(3)
O11 Yb4 O6 Yb2 -96.44(3)
O25 Yb4 O6 Yb2 84.33(4)
N2 Yb4 O6 Yb2 54.99(6)
Yb3 Yb4 O6 Yb2 178.70(4)
O7 Yb4 O6 Yb1 -126.21(3)
O10 Yb4 O6 Yb1 43.94(3)
O8 Yb4 O6 Yb1 128.20(3)
O13 Yb4 O6 Yb1 -42.81(3)
O12 Yb4 O6 Yb1 -80.32(5)
O16 Yb4 O6 Yb1 85.58(4)
O11 Yb4 O6 Yb1 173.95(2)
O25 Yb4 O6 Yb1 -5.28(4)
N2 Yb4 O6 Yb1 -34.62(6)
Yb2 Yb4 O6 Yb1 -89.61(3)
Yb3 Yb4 O6 Yb1 89.09(3)
O4 Yb1 O6 N5 54.81(10)
O13 Yb1 O6 N5 -133.74(10)
O3 Yb1 O6 N5 -49.45(10)
O10 Yb1 O6 N5 138.07(11)
O18 Yb1 O6 N5 101.46(10)
O5 Yb1 O6 N5 -99.19(10)
O9 Yb1 O6 N5 -5.68(11)
O14 Yb1 O6 N5 170.94(9)
N3 Yb1 O6 N5 141.11(9)
C3 Yb1 O6 N5 -30.10(10)
Yb3 Yb1 O6 N5 90.91(10)
O4 Yb1 O6 Yb3 -36.10(3)
O13 Yb1 O6 Yb3 135.35(3)
O3 Yb1 O6 Yb3 -140.37(3)
O10 Yb1 O6 Yb3 47.16(3)
O18 Yb1 O6 Yb3 10.54(5)
O5 Yb1 O6 Yb3 169.90(3)
O9 Yb1 O6 Yb3 -96.59(3)
O14 Yb1 O6 Yb3 80.02(3)
N3 Yb1 O6 Yb3 50.20(5)
C3 Yb1 O6 Yb3 -121.01(3)
O4 Yb1 O6 Yb2 142.83(3)
O13 Yb1 O6 Yb2 -45.72(3)
O3 Yb1 O6 Yb2 38.57(3)
O10 Yb1 O6 Yb2 -133.91(3)
O18 Yb1 O6 Yb2 -170.53(3)
O5 Yb1 O6 Yb2 -11.17(4)
O9 Yb1 O6 Yb2 82.34(3)
O14 Yb1 O6 Yb2 -101.04(3)
N3 Yb1 O6 Yb2 -130.87(3)
C3 Yb1 O6 Yb2 57.92(3)
Yb3 Yb1 O6 Yb2 178.93(4)
O4 Yb1 O6 Yb4 -126.80(3)
O13 Yb1 O6 Yb4 44.64(3)
O3 Yb1 O6 Yb4 128.93(3)
O10 Yb1 O6 Yb4 -43.54(3)
O18 Yb1 O6 Yb4 -80.16(5)
O5 Yb1 O6 Yb4 79.20(4)
O9 Yb1 O6 Yb4 172.71(2)
O14 Yb1 O6 Yb4 -10.68(4)
N3 Yb1 O6 Yb4 -40.50(5)
C3 Yb1 O6 Yb4 148.29(3)
Yb3 Yb1 O6 Yb4 -90.70(3)
O10 Yb4 O7 C12 -169.78(10)
O8 Yb4 O7 C12 -94.22(11)
O13 Yb4 O7 C12 136.20(12)
O12 Yb4 O7 C12 46.51(11)
O16 Yb4 O7 C12 -28.81(14)
O6 Yb4 O7 C12 -158.11(12)
O11 Yb4 O7 C12 -30.96(11)
O25 Yb4 O7 C12 79.92(12)
N2 Yb4 O7 C12 59.81(12)
Yb2 Yb4 O7 C12 160.06(13)
Yb3 Yb4 O7 C12 -133.25(11)
O10 Yb4 O7 Yb2 30.16(5)
O8 Yb4 O7 Yb2 105.71(3)
O13 Yb4 O7 Yb2 -23.87(3)
O12 Yb4 O7 Yb2 -113.55(4)
O16 Yb4 O7 Yb2 171.12(4)
O6 Yb4 O7 Yb2 41.82(3)
O11 Yb4 O7 Yb2 168.97(4)
O25 Yb4 O7 Yb2 -80.14(4)
N2 Yb4 O7 Yb2 -100.26(4)
Yb3 Yb4 O7 Yb2 66.69(3)
O3 Yb2 O7 C12 171.15(7)
O2 Yb2 O7 C12 96.53(8)
O13 Yb2 O7 C12 -140.85(8)
O17 Yb2 O7 C12 17.80(8)
O28 Yb2 O7 C12 -60.33(9)
N10 Yb2 O7 C12 44.17(10)
O29 Yb2 O7 C12 -59.29(8)
O6 Yb2 O7 C12 152.16(8)
N5 Yb2 O7 C12 122.67(8)
N4 Yb2 O7 C12 -58.21(8)
O3 Yb2 O7 Yb4 -23.49(6)
O2 Yb2 O7 Yb4 -98.11(3)
O13 Yb2 O7 Yb4 24.51(3)
O17 Yb2 O7 Yb4 -176.85(4)
O28 Yb2 O7 Yb4 105.03(4)
N10 Yb2 O7 Yb4 -150.47(4)
O29 Yb2 O7 Yb4 106.07(4)
O6 Yb2 O7 Yb4 -42.49(3)
N5 Yb2 O7 Yb4 -71.97(4)
N4 Yb2 O7 Yb4 107.15(4)
C12 Yb2 O7 Yb4 165.36(10)
O4 Yb3 O8 C22 -135.80(9)
O10 Yb3 O8 C22 175.93(10)
O15 Yb3 O8 C22 -61.84(10)
N11 Yb3 O8 C22 14.68(10)
O1 Yb3 O8 C22 -10.68(12)
O22 Yb3 O8 C22 97.70(10)
O6 Yb3 O8 C22 -117.62(10)
O19 Yb3 O8 C22 96.28(10)
N5 Yb3 O8 C22 -88.19(10)
N1 Yb3 O8 C22 95.46(10)
C24 Yb3 O8 C22 -112.31(11)
O4 Yb3 O8 Yb4 25.79(5)
O10 Yb3 O8 Yb4 -22.48(3)
O15 Yb3 O8 Yb4 99.75(3)
N11 Yb3 O8 Yb4 176.28(4)
O1 Yb3 O8 Yb4 150.91(4)
O22 Yb3 O8 Yb4 -100.71(4)
O6 Yb3 O8 Yb4 43.97(3)
O19 Yb3 O8 Yb4 -102.13(3)
N5 Yb3 O8 Yb4 73.40(3)
N1 Yb3 O8 Yb4 -102.95(3)
C24 Yb3 O8 Yb4 49.28(9)
O7 Yb4 O8 C22 55.89(8)
O10 Yb4 O8 C22 -172.99(8)
O13 Yb4 O8 C22 131.15(8)
O12 Yb4 O8 C22 -33.25(10)
O16 Yb4 O8 C22 -93.29(8)
O6 Yb4 O8 C22 120.79(8)
O11 Yb4 O8 C22 -14.92(8)
O25 Yb4 O8 C22 -117.19(8)
N2 Yb4 O8 C22 -76.93(10)
Yb2 Yb4 O8 C22 94.44(8)
Yb3 Yb4 O8 C22 164.48(10)
O7 Yb4 O8 Yb3 -108.59(3)
O10 Yb4 O8 Yb3 22.53(3)
O13 Yb4 O8 Yb3 -33.33(5)
O12 Yb4 O8 Yb3 162.26(4)
O16 Yb4 O8 Yb3 102.22(3)
O6 Yb4 O8 Yb3 -43.70(3)
O11 Yb4 O8 Yb3 -179.40(4)
O25 Yb4 O8 Yb3 78.33(5)
N2 Yb4 O8 Yb3 118.59(5)
Yb2 Yb4 O8 Yb3 -70.05(3)
O4 Yb1 O9 C2 -77.46(8)
O13 Yb1 O9 C2 58.20(9)
O3 Yb1 O9 C2 23.43(7)
O10 Yb1 O9 C2 -103.86(8)
O18 Yb1 O9 C2 -163.40(8)
O5 Yb1 O9 C2 110.15(8)
O6 Yb1 O9 C2 -21.23(8)
O14 Yb1 O9 C2 161.88(7)
N3 Yb1 O9 C2 -179.63(7)
C3 Yb1 O9 C2 12.53(7)
Yb3 Yb1 O9 C2 -71.41(7)
O4 Yb1 O9 C1 97.55(9)
O13 Yb1 O9 C1 -126.79(9)
O3 Yb1 O9 C1 -161.56(10)
O10 Yb1 O9 C1 71.15(11)
O18 Yb1 O9 C1 11.61(9)
O5 Yb1 O9 C1 -74.83(9)
O6 Yb1 O9 C1 153.78(9)
O14 Yb1 O9 C1 -23.10(10)
N3 Yb1 O9 C1 -4.61(9)
C3 Yb1 O9 C1 -172.45(11)
Yb3 Yb1 O9 C1 103.61(9)
O4 Yb3 O10 Yb4 -125.60(4)
O8 Yb3 O10 Yb4 22.53(3)
O15 Yb3 O10 Yb4 -48.92(4)
N11 Yb3 O10 Yb4 58.18(7)
O1 Yb3 O10 Yb4 -150.99(3)
O22 Yb3 O10 Yb4 150.43(3)
O6 Yb3 O10 Yb4 -50.75(3)
O19 Yb3 O10 Yb4 99.08(3)
N5 Yb3 O10 Yb4 -49.57(3)
N1 Yb3 O10 Yb4 125.27(3)
C24 Yb3 O10 Yb4 -135.38(3)
O4 Yb3 O10 Yb1 -21.34(3)
O8 Yb3 O10 Yb1 126.80(3)
O15 Yb3 O10 Yb1 55.35(4)
N11 Yb3 O10 Yb1 162.45(5)
O1 Yb3 O10 Yb1 -46.72(5)
O22 Yb3 O10 Yb1 -105.31(3)
O6 Yb3 O10 Yb1 53.52(3)
O19 Yb3 O10 Yb1 -156.65(4)
N5 Yb3 O10 Yb1 54.70(3)
N1 Yb3 O10 Yb1 -130.47(3)
C24 Yb3 O10 Yb1 -31.11(3)
O7 Yb4 O10 Yb3 62.51(4)
O8 Yb4 O10 Yb3 -22.29(3)
O13 Yb4 O10 Yb3 116.48(3)
O12 Yb4 O10 Yb3 -169.36(3)
O16 Yb4 O10 Yb3 -97.12(3)
O6 Yb4 O10 Yb3 50.25(3)
O11 Yb4 O10 Yb3 -51.60(5)
O25 Yb4 O10 Yb3 -167.44(3)
N2 Yb4 O10 Yb3 -166.34(3)
Yb2 Yb4 O10 Yb3 80.99(2)
O7 Yb4 O10 Yb1 -37.97(5)
O8 Yb4 O10 Yb1 -122.78(3)
O13 Yb4 O10 Yb1 15.99(3)
O12 Yb4 O10 Yb1 90.16(4)
O16 Yb4 O10 Yb1 162.40(4)
O6 Yb4 O10 Yb1 -50.24(3)
O11 Yb4 O10 Yb1 -152.09(3)
O25 Yb4 O10 Yb1 92.07(3)
N2 Yb4 O10 Yb1 93.17(3)
Yb2 Yb4 O10 Yb1 -19.50(3)
Yb3 Yb4 O10 Yb1 -100.49(4)
O4 Yb1 O10 Yb3 21.72(3)
O13 Yb1 O10 Yb3 -118.45(3)
O3 Yb1 O10 Yb3 -61.34(4)
O18 Yb1 O10 Yb3 105.77(3)
O5 Yb1 O10 Yb3 -177.67(3)
O9 Yb1 O10 Yb3 48.51(6)
O6 Yb1 O10 Yb3 -52.30(3)
O14 Yb1 O10 Yb3 156.20(4)
N3 Yb1 O10 Yb3 129.79(3)
C3 Yb1 O10 Yb3 -34.51(5)
O4 Yb1 O10 Yb4 123.65(4)
O13 Yb1 O10 Yb4 -16.52(3)
O3 Yb1 O10 Yb4 40.58(5)
O18 Yb1 O10 Yb4 -152.30(3)
O5 Yb1 O10 Yb4 -75.74(4)
O9 Yb1 O10 Yb4 150.44(4)
O6 Yb1 O10 Yb4 49.63(3)
O14 Yb1 O10 Yb4 -101.87(3)
N3 Yb1 O10 Yb4 -128.28(3)
C3 Yb1 O10 Yb4 67.42(5)
Yb3 Yb1 O10 Yb4 101.93(4)
O7 Yb4 O11 C21 -88.95(8)
O10 Yb4 O11 C21 45.74(9)
O8 Yb4 O11 C21 14.52(7)
O13 Yb4 O11 C21 -112.47(8)
O12 Yb4 O11 C21 -177.24(8)
O16 Yb4 O11 C21 92.25(8)
O6 Yb4 O11 C21 -32.13(8)
O25 Yb4 O11 C21 147.19(7)
N2 Yb4 O11 C21 164.21(8)
Yb2 Yb4 O11 C21 -81.45(7)
Yb3 Yb4 O11 C21 14.13(8)
O7 Yb4 O11 C23 88.20(9)
O10 Yb4 O11 C23 -137.11(9)
O8 Yb4 O11 C23 -168.32(10)
O13 Yb4 O11 C23 64.68(11)
O12 Yb4 O11 C23 -0.09(9)
O16 Yb4 O11 C23 -90.59(9)
O6 Yb4 O11 C23 145.02(9)
O25 Yb4 O11 C23 -35.65(10)
N2 Yb4 O11 C23 -18.63(10)
Yb2 Yb4 O11 C23 95.70(9)
Yb3 Yb4 O11 C23 -168.72(9)
O26 N2 O12 Yb4 172.21(11)
O25 N2 O12 Yb4 -7.39(11)
O7 Yb4 O12 N2 150.16(7)
O10 Yb4 O12 N2 6.62(9)
O8 Yb4 O12 N2 -116.85(7)
O13 Yb4 O12 N2 75.10(7)
O16 Yb4 O12 N2 -61.15(7)
O6 Yb4 O12 N2 107.77(8)
O11 Yb4 O12 N2 -134.03(7)
O25 Yb4 O12 N2 4.23(6)
Yb2 Yb4 O12 N2 114.38(7)
Yb3 Yb4 O12 N2 -31.02(16)
O4 Yb1 O13 Yb2 61.13(4)
O3 Yb1 O13 Yb2 -22.42(3)
O10 Yb1 O13 Yb2 115.35(3)
O18 Yb1 O13 Yb2 -173.59(3)
O5 Yb1 O13 Yb2 -104.93(3)
O9 Yb1 O13 Yb2 -55.08(5)
O6 Yb1 O13 Yb2 50.62(3)
O14 Yb1 O13 Yb2 -172.91(3)
N3 Yb1 O13 Yb2 -173.49(3)
C3 Yb1 O13 Yb2 -23.33(3)
Yb3 Yb1 O13 Yb2 80.31(2)
O4 Yb1 O13 Yb4 -38.26(5)
O3 Yb1 O13 Yb4 -121.81(3)
O10 Yb1 O13 Yb4 15.97(3)
O18 Yb1 O13 Yb4 87.02(4)
O5 Yb1 O13 Yb4 155.69(3)
O9 Yb1 O13 Yb4 -154.47(3)
O6 Yb1 O13 Yb4 -48.76(3)
O14 Yb1 O13 Yb4 87.71(3)
N3 Yb1 O13 Yb4 87.13(3)
C3 Yb1 O13 Yb4 -122.72(3)
Yb3 Yb1 O13 Yb4 -19.07(3)
O7 Yb2 O13 Yb1 -125.75(3)
O3 Yb2 O13 Yb1 22.66(3)
O2 Yb2 O13 Yb1 -53.66(4)
O17 Yb2 O13 Yb1 -158.48(3)
O28 Yb2 O13 Yb1 106.05(3)
N10 Yb2 O13 Yb1 47.72(7)
O29 Yb2 O13 Yb1 157.10(4)
O6 Yb2 O13 Yb1 -52.32(3)
N5 Yb2 O13 Yb1 -52.22(3)
N4 Yb2 O13 Yb1 132.01(3)
C12 Yb2 O13 Yb1 -140.45(3)
O7 Yb2 O13 Yb4 -22.13(3)
O3 Yb2 O13 Yb4 126.27(3)
O2 Yb2 O13 Yb4 49.96(4)
O17 Yb2 O13 Yb4 -54.87(5)
O28 Yb2 O13 Yb4 -150.34(3)
N10 Yb2 O13 Yb4 151.33(5)
O29 Yb2 O13 Yb4 -99.29(3)
O6 Yb2 O13 Yb4 51.29(3)
N5 Yb2 O13 Yb4 51.39(3)
N4 Yb2 O13 Yb4 -124.38(3)
C12 Yb2 O13 Yb4 -36.83(3)
O7 Yb4 O13 Yb1 124.57(4)
O10 Yb4 O13 Yb1 -16.38(3)
O8 Yb4 O13 Yb1 39.55(5)
O12 Yb4 O13 Yb1 -150.21(3)
O16 Yb4 O13 Yb1 -66.94(5)
O6 Yb4 O13 Yb1 50.41(3)
O11 Yb4 O13 Yb1 148.09(4)
O25 Yb4 O13 Yb1 -99.40(3)
N2 Yb4 O13 Yb1 -124.75(4)
Yb2 Yb4 O13 Yb1 101.76(4)
Yb3 Yb4 O13 Yb1 18.97(3)
O7 Yb4 O13 Yb2 22.81(3)
O10 Yb4 O13 Yb2 -118.14(3)
O8 Yb4 O13 Yb2 -62.21(4)
O12 Yb4 O13 Yb2 108.03(3)
O16 Yb4 O13 Yb2 -168.70(3)
O6 Yb4 O13 Yb2 -51.35(3)
O11 Yb4 O13 Yb2 46.33(6)
O25 Yb4 O13 Yb2 158.84(4)
N2 Yb4 O13 Yb2 133.48(3)
Yb3 Yb4 O13 Yb2 -82.80(2)
O24 N3 O14 Yb1 179.59(9)
O18 N3 O14 Yb1 -1.02(9)
O4 Yb1 O14 N3 -45.86(7)
O13 Yb1 O14 N3 -178.74(6)
O3 Yb1 O14 N3 129.89(6)
O10 Yb1 O14 N3 -100.76(6)
O18 Yb1 O14 N3 0.62(6)
O5 Yb1 O14 N3 99.94(6)
O9 Yb1 O14 N3 45.59(7)
O6 Yb1 O14 N3 -131.14(6)
C3 Yb1 O14 N3 93.33(8)
Yb3 Yb1 O14 N3 -84.82(6)
O2 N5 O15 Yb3 178.84(11)
O6 N5 O15 Yb3 -0.95(11)
Yb2 N5 O15 Yb3 -76(2)
O4 Yb3 O15 N5 68.84(7)
O8 Yb3 O15 N5 -70.04(7)
O10 Yb3 O15 N5 -1.44(8)
N11 Yb3 O15 N5 -149.26(7)
O1 Yb3 O15 N5 139.46(7)
O22 Yb3 O15 N5 141.11(7)
O6 Yb3 O15 N5 0.56(6)
O19 Yb3 O15 N5 -110.98(8)
N1 Yb3 O15 N5 -166.13(8)
C24 Yb3 O15 N5 92.18(7)
O7 Yb2 O17 C11 11.41(7)
O3 Yb2 O17 C11 -137.03(8)
O2 Yb2 O17 C11 -74.64(8)
O13 Yb2 O17 C11 44.85(9)
O28 Yb2 O17 C11 140.17(8)
N10 Yb2 O17 C11 -149.58(8)
O29 Yb2 O17 C11 90.53(8)
O6 Yb2 O17 C11 -38.99(8)
N5 Yb2 O17 C11 -59.13(8)
N4 Yb2 O17 C11 116.18(8)
C12 Yb2 O17 C11 20.74(7)
O7 Yb2 O17 C10 142.03(8)
O3 Yb2 O17 C10 -6.41(10)
O2 Yb2 O17 C10 55.98(8)
O13 Yb2 O17 C10 175.47(7)
O28 Yb2 O17 C10 -89.21(8)
N10 Yb2 O17 C10 -18.96(8)
O29 Yb2 O17 C10 -138.85(8)
O6 Yb2 O17 C10 91.63(8)
N5 Yb2 O17 C10 71.49(8)
N4 Yb2 O17 C10 -113.20(8)
C12 Yb2 O17 C10 151.36(9)
O24 N3 O18 Yb1 -179.49(9)
O14 N3 O18 Yb1 1.13(10)
O4 Yb1 O18 N3 141.56(7)
O13 Yb1 O18 N3 0.23(8)
O3 Yb1 O18 N3 -129.59(7)
O10 Yb1 O18 N3 66.93(7)
O5 Yb1 O18 N3 -66.75(7)
O9 Yb1 O18 N3 -139.91(7)
O6 Yb1 O18 N3 98.53(7)
O14 Yb1 O18 N3 -0.63(6)
C3 Yb1 O18 N3 -143.48(6)
Yb3 Yb1 O18 N3 105.95(6)
O23 N1 O19 Yb3 175.38(11)
O22 N1 O19 Yb3 -5.33(11)
O4 Yb3 O19 N1 44.34(8)
O8 Yb3 O19 N1 -178.22(7)
O10 Yb3 O19 N1 102.79(7)
O15 Yb3 O19 N1 -135.89(7)
N11 Yb3 O19 N1 -98.28(7)
O1 Yb3 O19 N1 -37.66(7)
O22 Yb3 O19 N1 3.23(6)
O6 Yb3 O19 N1 138.81(6)
N5 Yb3 O19 N1 173.99(7)
C24 Yb3 O19 N1 15.23(8)
O23 N1 O22 Yb3 -175.15(11)
O19 N1 O22 Yb3 5.57(11)
O4 Yb3 O22 N1 -151.58(8)
O8 Yb3 O22 N1 -5.07(9)
O10 Yb3 O22 N1 -76.81(7)
O15 Yb3 O22 N1 135.59(7)
N11 Yb3 O22 N1 70.63(8)
O1 Yb3 O22 N1 137.27(8)
O6 Yb3 O22 N1 -111.76(8)
O19 Yb3 O22 N1 -3.34(7)
N5 Yb3 O22 N1 -168.40(9)
C24 Yb3 O22 N1 -173.27(8)
O26 N2 O25 Yb4 -172.65(11)
O12 N2 O25 Yb4 6.95(11)
O7 Yb4 O25 N2 -48.31(8)
O10 Yb4 O25 N2 177.58(7)
O8 Yb4 O25 N2 123.10(7)
O13 Yb4 O25 N2 -104.99(7)
O12 Yb4 O25 N2 -4.24(7)
O16 Yb4 O25 N2 98.63(7)
O6 Yb4 O25 N2 -139.15(7)
O11 Yb4 O25 N2 41.61(8)
Yb2 Yb4 O25 N2 -90.19(7)
Yb3 Yb4 O25 N2 168.41(6)
O27 N4 O28 Yb2 174.48(12)
O29 N4 O28 Yb2 -5.84(12)
O7 Yb2 O28 N4 4.64(9)
O3 Yb2 O28 N4 152.18(8)
O2 Yb2 O28 N4 -134.03(7)
O13 Yb2 O28 N4 77.02(8)
O17 Yb2 O28 N4 -63.51(8)
N10 Yb2 O28 N4 -131.14(8)
O29 Yb2 O28 N4 3.39(7)
O6 Yb2 O28 N4 115.14(8)
N5 Yb2 O28 N4 176.94(9)
C12 Yb2 O28 N4 -17.66(9)
O27 N4 O29 Yb2 -174.60(12)
O28 N4 O29 Yb2 5.72(11)
O7 Yb2 O29 N4 177.57(8)
O3 Yb2 O29 N4 -44.12(9)
O2 Yb2 O29 N4 129.85(7)
O13 Yb2 O29 N4 -104.99(8)
O17 Yb2 O29 N4 102.82(8)
O28 Yb2 O29 N4 -3.46(7)
N10 Yb2 O29 N4 42.92(8)
O6 Yb2 O29 N4 -141.40(7)
N5 Yb2 O29 N4 -178.72(7)
C12 Yb2 O29 N4 155.01(8)
O7 Yb2 N10 C8 128.48(11)
O3 Yb2 N10 C8 -17.26(11)
O2 Yb2 N10 C8 72.68(11)
O13 Yb2 N10 C8 -42.31(14)
O17 Yb2 N10 C8 155.20(12)
O28 Yb2 N10 C8 -105.52(11)
O29 Yb2 N10 C8 -142.58(11)
O6 Yb2 N10 C8 41.02(12)
N5 Yb2 N10 C8 57.25(11)
N4 Yb2 N10 C8 -125.24(11)
C12 Yb2 N10 C8 146.92(11)
O7 Yb2 N10 C9 -39.50(10)
O3 Yb2 N10 C9 174.76(9)
O2 Yb2 N10 C9 -95.30(9)
O13 Yb2 N10 C9 149.71(8)
O17 Yb2 N10 C9 -12.78(8)
O28 Yb2 N10 C9 86.50(9)
O29 Yb2 N10 C9 49.43(9)
O6 Yb2 N10 C9 -126.96(8)
N5 Yb2 N10 C9 -110.73(9)
N4 Yb2 N10 C9 66.78(9)
C12 Yb2 N10 C9 -21.06(10)
O4 Yb3 N11 C16 133.50(10)
O8 Yb3 N11 C16 -16.52(10)
O10 Yb3 N11 C16 -51.94(13)
O15 Yb3 N11 C16 67.38(10)
O1 Yb3 N11 C16 147.13(11)
O22 Yb3 N11 C16 -143.35(11)
O6 Yb3 N11 C16 38.24(12)
O19 Yb3 N11 C16 -92.42(11)
N5 Yb3 N11 C16 53.89(11)
N1 Yb3 N11 C16 -119.02(11)
C24 Yb3 N11 C16 143.06(10)
O4 Yb3 N11 C15 -32.85(10)
O8 Yb3 N11 C15 177.13(8)
O10 Yb3 N11 C15 141.72(7)
O15 Yb3 N11 C15 -98.97(8)
O1 Yb3 N11 C15 -19.22(7)
O22 Yb3 N11 C15 50.30(8)
O6 Yb3 N11 C15 -128.10(7)
O19 Yb3 N11 C15 101.24(8)
N5 Yb3 N11 C15 -112.46(8)
N1 Yb3 N11 C15 74.63(8)
C24 Yb3 N11 C15 -23.29(9)
C1 O9 C2 C7 -17.58(17)
Yb1 O9 C2 C7 158.08(10)
C1 O9 C2 C3 161.32(10)
Yb1 O9 C2 C3 -23.02(12)
Yb2 O3 C3 C4 -9.94(18)
Yb1 O3 C3 C4 -160.75(9)
Yb2 O3 C3 C2 169.94(8)
Yb1 O3 C3 C2 19.13(13)
Yb2 O3 C3 Yb1 150.82(13)
C7 C2 C3 O3 -177.13(12)
O9 C2 C3 O3 3.97(15)
C7 C2 C3 C4 2.76(18)
O9 C2 C3 C4 -176.14(10)
C7 C2 C3 Yb1 -165.06(12)
O9 C2 C3 Yb1 16.04(8)
O4 Yb1 C3 O3 -127.66(8)
O13 Yb1 C3 O3 2.41(8)
O10 Yb1 C3 O3 -73.62(9)
O18 Yb1 C3 O3 156.40(7)
O5 Yb1 C3 O3 79.93(8)
O9 Yb1 C3 O3 151.64(9)
O6 Yb1 C3 O3 -57.79(8)
O14 Yb1 C3 O3 86.05(9)
N3 Yb1 C3 O3 131.76(8)
Yb3 Yb1 C3 O3 -95.76(8)
O4 Yb1 C3 C4 -80.1(2)
O13 Yb1 C3 C4 49.9(2)
O3 Yb1 C3 C4 47.5(2)
O10 Yb1 C3 C4 -26.1(3)
O18 Yb1 C3 C4 -156.1(2)
O5 Yb1 C3 C4 127.5(2)
O9 Yb1 C3 C4 -160.8(3)
O6 Yb1 C3 C4 -10.3(2)
O14 Yb1 C3 C4 133.6(2)
N3 Yb1 C3 C4 179.3(2)
Yb3 Yb1 C3 C4 -48.2(2)
O4 Yb1 C3 C2 69.30(7)
O13 Yb1 C3 C2 -160.63(7)
O3 Yb1 C3 C2 -163.04(12)
O10 Yb1 C3 C2 123.34(7)
O18 Yb1 C3 C2 -6.64(8)
O5 Yb1 C3 C2 -83.10(7)
O9 Yb1 C3 C2 -11.40(6)
O6 Yb1 C3 C2 139.17(7)
O14 Yb1 C3 C2 -76.99(9)
N3 Yb1 C3 C2 -31.28(9)
Yb3 Yb1 C3 C2 101.21(7)
O3 C3 C4 C5 176.74(11)
C2 C3 C4 C5 -3.14(17)
Yb1 C3 C4 C5 142.5(2)
O3 C3 C4 C8 -5.4(2)
C2 C3 C4 C8 174.76(12)
Yb1 C3 C4 C8 -39.6(3)
C3 C4 C5 C6 0.8(2)
C8 C4 C5 C6 -177.27(13)
C4 C5 C6 C7 2.1(2)
O9 C2 C7 C6 178.86(12)
C3 C2 C7 C6 0.1(2)
C5 C6 C7 C2 -2.5(2)
C9 N10 C8 C4 -179.38(12)
Yb2 N10 C8 C4 12.97(19)
C3 C4 C8 N10 2.8(2)
C5 C4 C8 N10 -179.21(13)
C8 N10 C9 C10 -128.75(12)
Yb2 N10 C9 C10 40.95(13)
C11 O17 C10 C9 177.99(10)
Yb2 O17 C10 C9 46.63(12)
N10 C9 C10 O17 -56.75(14)
C10 O17 C11 C12 -167.88(10)
Yb2 O17 C11 C12 -35.56(12)
Yb4 O7 C12 C11 158.38(8)
Yb2 O7 C12 C11 -43.21(12)
Yb4 O7 C12 Yb2 -158.41(14)
O17 C11 C12 O7 51.18(13)
O17 C11 C12 Yb2 24.26(8)
O3 Yb2 C12 O7 -17.93(14)
O2 Yb2 C12 O7 -80.90(8)
O13 Yb2 C12 O7 37.66(8)
O17 Yb2 C12 O7 -157.48(9)
O28 Yb2 C12 O7 131.11(8)
N10 Yb2 C12 O7 -147.22(7)
O29 Yb2 C12 O7 112.62(8)
O6 Yb2 C12 O7 -25.81(8)
N5 Yb2 C12 O7 -54.33(8)
N4 Yb2 C12 O7 123.29(8)
O7 Yb2 C12 C11 139.23(12)
O3 Yb2 C12 C11 121.30(10)
O2 Yb2 C12 C11 58.32(7)
O13 Yb2 C12 C11 176.88(7)
O17 Yb2 C12 C11 -18.26(6)
O28 Yb2 C12 C11 -89.67(8)
N10 Yb2 C12 C11 -7.99(8)
O29 Yb2 C12 C11 -108.15(8)
O6 Yb2 C12 C11 113.42(7)
N5 Yb2 C12 C11 84.90(7)
N4 Yb2 C12 C11 -97.48(7)
C25 O1 C13 C24 175.97(10)
Yb3 O1 C13 C24 -48.48(10)
C25 O1 C13 Yb3 -135.55(11)
O4 Yb3 C13 O1 -150.27(9)
O8 Yb3 C13 O1 95.62(9)
O10 Yb3 C13 O1 -146.12(7)
O15 Yb3 C13 O1 103.85(8)
N11 Yb3 C13 O1 30.14(7)
O22 Yb3 C13 O1 -61.83(7)
O6 Yb3 C13 O1 152.57(7)
O19 Yb3 C13 O1 -44.29(9)
N5 Yb3 C13 O1 128.53(8)
N1 Yb3 C13 O1 -53.07(8)
C24 Yb3 C13 O1 -131.60(11)
O4 Yb3 C13 C24 -18.67(7)
O8 Yb3 C13 C24 -132.78(7)
O10 Yb3 C13 C24 -14.52(8)
O15 Yb3 C13 C24 -124.55(8)
N11 Yb3 C13 C24 161.74(7)
O1 Yb3 C13 C24 131.60(11)
O22 Yb3 C13 C24 69.77(7)
O6 Yb3 C13 C24 -75.83(7)
O19 Yb3 C13 C24 87.32(8)
N5 Yb3 C13 C24 -99.86(8)
N1 Yb3 C13 C24 78.53(8)
Yb1 O4 C24 C13 144.44(9)
Yb3 O4 C24 C13 -38.29(12)
Yb1 O4 C24 Yb3 -177.28(14)
O1 C13 C24 O4 56.46(13)
Yb3 C13 C24 O4 23.35(8)
O1 C13 C24 Yb3 33.11(7)
O8 Yb3 C24 O4 -43.41(13)
O10 Yb3 C24 O4 24.45(8)
O15 Yb3 C24 O4 -93.39(8)
N11 Yb3 C24 O4 -163.60(8)
O1 Yb3 C24 O4 -168.76(10)
O22 Yb3 C24 O4 111.85(9)
O6 Yb3 C24 O4 -38.45(8)
O19 Yb3 C24 O4 102.00(8)
N5 Yb3 C24 O4 -66.49(8)
N1 Yb3 C24 O4 108.89(8)
O4 Yb3 C24 C13 143.26(13)
O8 Yb3 C24 C13 99.85(10)
O10 Yb3 C24 C13 167.71(7)
O15 Yb3 C24 C13 49.87(7)
N11 Yb3 C24 C13 -20.34(8)
O1 Yb3 C24 C13 -25.50(7)
O22 Yb3 C24 C13 -104.89(8)
O6 Yb3 C24 C13 104.81(7)
O19 Yb3 C24 C13 -114.74(7)
N5 Yb3 C24 C13 76.78(7)
N1 Yb3 C24 C13 -107.85(7)
C13 O1 C25 C15 172.97(10)
Yb3 O1 C25 C15 40.65(12)
C16 N11 C15 C25 -120.89(12)
Yb3 N11 C15 C25 47.24(11)
O1 C25 C15 N11 -56.30(13)
C15 N11 C16 C17 179.99(12)
Yb3 N11 C16 C17 14.07(19)
N11 C16 C17 C22 -0.3(2)
N11 C16 C17 C18 178.07(12)
C22 C17 C18 C19 -0.3(2)
C16 C17 C18 C19 -178.76(13)
C17 C18 C19 C20 2.0(2)
C18 C19 C20 C21 -0.8(2)
C19 C20 C21 O11 179.19(12)
C19 C20 C21 C22 -2.0(2)
C23 O11 C21 C20 -12.48(17)
Yb4 O11 C21 C20 165.03(10)
C23 O11 C21 C22 168.68(10)
Yb4 O11 C21 C22 -13.81(13)
Yb3 O8 C22 C17 -9.17(17)
Yb4 O8 C22 C17 -167.47(9)
Yb3 O8 C22 C21 171.95(8)
Yb4 O8 C22 C21 13.66(14)
C18 C17 C22 O8 178.61(11)
C16 C17 C22 O8 -3.08(19)
C18 C17 C22 C21 -2.52(17)
C16 C17 C22 C21 175.78(12)
C20 C21 C22 O8 -177.35(11)
O11 C21 C22 O8 1.51(16)
C20 C21 C22 C17 3.72(18)
O11 C21 C22 C17 -177.42(10)
